data_7134110
loop_
_publ_author_name
'Fukushi, Chinari'
'Komuro, Takashi'
'Hashimoto, Hisako'

_publ_section_title
;
 Dinuclear iridium complexes ligated by lithium-ion endohedral fullerene
 Li<sup>+</sup>@C<sub>60</sub>.
;
_journal_name_full 'Chemical communications (Cambridge, England)'
_journal_paper_doi 10.1039/d4cc05485g
_journal_year 2025
_chemical_formula_moiety 'C76 H24 I2 Ir2 Li, C2 F6 N O4 S2, C2 H2 Cl4'
_chemical_formula_sum 'C80 H26 Cl4 F6 I2 Ir2 Li N O4 S2'
_chemical_formula_weight 2030.08
_space_group_crystal_system triclinic
_space_group_IT_number 2
_space_group_name_Hall '-P 1'
_space_group_name_H-M_alt 'P -1'
_atom_sites_solution_hydrogens geom
_audit_creation_date 2024-10-04
_audit_creation_method
;
Olex2 1.5-ac7-002
(compiled 2024.05.10 svn.r6303ca7c for Rigaku Oxford Diffraction, GUI svn.r6967)
;
_audit_update_record
;
2024-10-10 deposited with the CCDC.	2024-11-29 downloaded from the CCDC.
;
_cell_angle_alpha 115.704(2)
_cell_angle_beta 97.1726(18)
_cell_angle_gamma 93.7882(18)
_cell_formula_units_Z 2
_cell_length_a 13.6521(3)
_cell_length_b 14.7289(3)
_cell_length_c 16.0559(3)
_cell_measurement_reflns_used 18403
_cell_measurement_temperature 150(2)
_cell_measurement_theta_max 30.2810
_cell_measurement_theta_min 2.0670
_cell_volume 2860.07(12)
_computing_cell_refinement
;
'CrysAlisPro 1.171.43.137a (Rigaku OD, 2024)'
;
_computing_data_collection
;
'CrysAlisPro 1.171.42.67a (Rigaku Oxford Diffraction, 2022)'
;
_computing_data_reduction
;
'CrysAlisPro 1.171.43.137a (Rigaku OD, 2024)'
;
_computing_molecular_graphics 'Olex2 1.5-ac7-002 (Dolomanov et al., 2009)'
_computing_publication_material 'Olex2 1.5-ac7-002 (Dolomanov et al., 2009)'
_computing_structure_refinement 'SHELXL 2018/3 (Sheldrick, 2015)'
_computing_structure_solution 'SHELXT-2018/2 (Sheldrick, 2018)'
_diffrn_ambient_temperature 150.15
_diffrn_detector_area_resol_mean 10.0000
_diffrn_measured_fraction_theta_full 0.994
_diffrn_measured_fraction_theta_max 0.994
_diffrn_measurement_device 'two-circle diffractometer'
_diffrn_measurement_device_type 'XtaLAB Mini II'
_diffrn_measurement_method '\w scans'
_diffrn_radiation_type MoK\a
_diffrn_radiation_wavelength 0.71073
_diffrn_reflns_av_R_equivalents 0.0397
_diffrn_reflns_av_unetI/netI 0.0407
_diffrn_reflns_Laue_measured_fraction_full 0.994
_diffrn_reflns_Laue_measured_fraction_max 0.994
_diffrn_reflns_limit_h_max 15
_diffrn_reflns_limit_h_min -16
_diffrn_reflns_limit_k_max 17
_diffrn_reflns_limit_k_min -17
_diffrn_reflns_limit_l_max 19
_diffrn_reflns_limit_l_min -19
_diffrn_reflns_number 38933
_diffrn_reflns_point_group_measured_fraction_full 0.994
_diffrn_reflns_point_group_measured_fraction_max 0.994
_diffrn_reflns_theta_full 25.123
_diffrn_reflns_theta_max 25.123
_diffrn_reflns_theta_min 2.158
_exptl_absorpt_coefficient_mu 6.072
_exptl_absorpt_correction_T_max 1.00000
_exptl_absorpt_correction_T_min 0.65820
_exptl_absorpt_correction_type multi-scan
_exptl_absorpt_process_details
;
CrysAlisPro 1.171.43.137a (Rigaku Oxford Diffraction, 2024)
Empirical absorption correction using spherical harmonics,
implemented in SCALE3 ABSPACK scaling algorithm.
;
_exptl_crystal_colour black
_exptl_crystal_colour_primary black
_exptl_crystal_density_diffrn 2.357
_exptl_crystal_description plate
_exptl_crystal_F_000 1924
_exptl_crystal_recrystallization_method 'Re-crystallisation from solvent: 1,1,2,2-tetrachloroethane/diethyl ether'
_exptl_crystal_size_max 0.15
_exptl_crystal_size_mid 0.12
_exptl_crystal_size_min 0.05
_refine_diff_density_max 2.445
_refine_diff_density_min -3.933
_refine_diff_density_rms 0.212
_refine_ls_extinction_method none
_refine_ls_goodness_of_fit_ref 1.035
_refine_ls_hydrogen_treatment constr
_refine_ls_matrix_type full
_refine_ls_number_parameters 1023
_refine_ls_number_reflns 10156
_refine_ls_number_restraints 161
_refine_ls_restrained_S_all 1.031
_refine_ls_R_factor_all 0.0537
_refine_ls_R_factor_gt 0.0432
_refine_ls_shift/su_max 0.001
_refine_ls_shift/su_mean 0.000
_refine_ls_structure_factor_coef Fsqd
_refine_ls_weighting_details 'w=1/[\s^2^(Fo^2^)+(0.0676P)^2^+29.4811P] where P=(Fo^2^+2Fc^2^)/3'
_refine_ls_weighting_scheme calc
_refine_ls_wR_factor_gt 0.1148
_refine_ls_wR_factor_ref 0.1209
_reflns_Friedel_coverage 0.000
_reflns_number_gt 8590
_reflns_number_total 10156
_reflns_threshold_expression 'I > 2\s(I)'
_cod_data_source_file d4cc05485g2.cif
_cod_data_source_block IrI_complex_3
_cod_original_cell_volume 2860.07(11)
_cod_database_code 7134110
_shelx_shelxl_version_number 2018/3
_shelx_space_group_comment
;
The symmetry employed for this shelxl refinement is uniquely defined
by the following loop, which should always be used as a source of
symmetry information in preference to the above space-group names.
They are only intended as comments.
;
_shelx_estimated_absorpt_t_max 0.751
_shelx_estimated_absorpt_t_min 0.463
_olex2_refinement_description
;
1. Fixed Uiso
 At 1.2 times of:
  All C(H) groups, All C(H,H) groups
2. Restrained distances
 S1A-N1A = S2A-N1A
 1.56 with sigma of 0.01
 S1B-N1B = S2B-N1B
 1.56 with sigma of 0.01
 C77A-F1A = C77A-F2A = C77A-F3A
 1.32 with sigma of 0.01
 C78A-F4A = C78A-F5A = C78A-F6A
 1.32 with sigma of 0.01
 C77B-F1B = C77B-F2B = C77B-F3B
 1.32 with sigma of 0.01
 C78B-F4B = C78B-F5B = C78B-F6B
 1.32 with sigma of 0.01
 S1A-C77A = S2A-C78A
 1.83 with sigma of 0.01
 S1A-O1A = S1A-O2A = S2A-O3A = S2A-O4A
 1.43 with sigma of 0.01
 S1B-C77B = S2B-C78B
 1.83 with sigma of 0.01
 S1B-O1B = S1B-O2B = S2B-O3B = S2B-O4B
 1.43 with sigma of 0.01
 S1A-S2A = S1B-S2B
 2.8 with sigma of 0.01
 O2B-N1B = O4B-N1B
 2.44 with sigma of 0.01
 F1B-F2B = F1B-F3B = F2B-F3B
 2.14 with sigma of 0.01
3. Uiso/Uaniso restraints and constraints
Li1A \\sim Li1B: within 1.7A with sigma of 0.02 and sigma for terminal atoms of
0.04 within 1.7A
S1B \\sim S2B: within 1.7A with sigma of 0.04 and sigma for terminal atoms of
0.08 within 1.7A
Cl1A \\sim Cl2A \\sim Cl3A \\sim Cl4A: within 1.7A with sigma of 0.04 and sigma
for terminal atoms of 0.08 within 1.7A
Cl1B \\sim Cl2B \\sim Cl3B \\sim Cl4B: within 1.7A with sigma of 0.04 and sigma
for terminal atoms of 0.08 within 1.7A
Cl1A \\sim C79A \\sim Cl2A \\sim H79A \\sim C80A \\sim Cl3A \\sim Cl4A \\sim
H80A: within 2A with sigma of 0.01 and sigma for terminal atoms of 0.02 within
2A
Uanis(Li1A) \\sim Ueq, Uanis(Li1B) \\sim Ueq: with sigma of 0.05 and sigma for
terminal atoms of 0.1
Uanis(C77B) \\sim Ueq, Uanis(C78B) \\sim Ueq: with sigma of 0.05 and sigma for
terminal atoms of 0.1
Uanis(S1B) \\sim Ueq: with sigma of 0.05 and sigma for terminal atoms of 0.1
Uanis(C79B) \\sim Ueq, Uanis(C80B) \\sim Ueq: with sigma of 0.05 and sigma for
terminal atoms of 0.1
Uanis(C77A) = Uanis(C78A)
Uanis(C77B) = Uanis(C78B)
Uanis(N1A) = Uanis(N1B)
Uanis(O1A) = Uanis(O2A) = Uanis(O3A) = Uanis(O4A) = Uanis(O1B) = Uanis(O2B) =
Uanis(O3B) = Uanis(O4B)
Uanis(F1B) = Uanis(F2B) = Uanis(F3B) = Uanis(F4B) = Uanis(F5B) = Uanis(F6B)
Uanis(C79B) = Uanis(C80B)
4. Rigid body (RIGU) restrains
 S1B, S2B
 with sigma for 1-2 distances of 0.004 and sigma for 1-3 distances of 0.004
 Cl1A, Cl2A, Cl3A, Cl4A
 with sigma for 1-2 distances of 0.004 and sigma for 1-3 distances of 0.004
 Cl1B, Cl2B, Cl3B, Cl4B
 with sigma for 1-2 distances of 0.004 and sigma for 1-3 distances of 0.004
 C73, C72, C71, C76, C75, C74
 with sigma for 1-2 distances of 0.004 and sigma for 1-3 distances of 0.004
5. Others
 Sof(Li1B)=1-FVAR(1)
 Sof(Li1A)=FVAR(1)
 Sof(N1B)=Sof(S1B)=Sof(S2B)=Sof(O1B)=Sof(O2B)=Sof(O3B)=Sof(O4B)=Sof(C77B)=
 Sof(C78B)=Sof(F1B)=Sof(F2B)=Sof(F3B)=Sof(F4B)=Sof(F5B)=Sof(F6B)=Sof(Cl1A)=
 Sof(Cl2A)=Sof(Cl3A)=Sof(Cl4A)=Sof(C79A)=Sof(H79A)=Sof(C80A)=Sof(H80A)=1-FVAR(2)
 Sof(N1A)=Sof(S1A)=Sof(S2A)=Sof(O1A)=Sof(O2A)=Sof(O3A)=Sof(O4A)=Sof(C77A)=
 Sof(C78A)=Sof(F1A)=Sof(F2A)=Sof(F3A)=Sof(F4A)=Sof(F5A)=Sof(F6A)=Sof(Cl1B)=
 Sof(Cl2B)=Sof(Cl3B)=Sof(Cl4B)=Sof(C79B)=Sof(H79B)=Sof(C80B)=Sof(H80B)=FVAR(2)
6.a Ternary CH refined with riding coordinates:
 C7(H7), C8(H8), C9(H9), C10(H10), C11(H11), C12(H12), C13(H13), C14(H14),
 C79A(H79A), C79B(H79B), C80A(H80A), C80B(H80B)
6.b Secondary CH2 refined with riding coordinates:
 C15(H15A,H15B), C16(H16A,H16B), C17(H17A,H17B), C18(H18A,H18B), C19(H19A,
 H19B), C20(H20A,H20B), C21(H21A,H21B), C22(H22A,H22B)
;
_olex2_submission_special_instructions 'No special instructions were received'
_oxdiff_exptl_absorpt_empirical_details
;
Empirical correction (ABSPACK) includes:
- Absorption correction using spherical harmonics
- Frame scaling
;

loop_
_space_group_symop_operation_xyz
'x, y, z'
'-x, -y, -z'

loop_
_atom_site_label
_atom_site_type_symbol
_atom_site_fract_x
_atom_site_fract_y
_atom_site_fract_z
_atom_site_U_iso_or_equiv
_atom_site_adp_type
_atom_site_occupancy
_atom_site_site_symmetry_order
_atom_site_calc_flag
_atom_site_refinement_flags_posn
_atom_site_refinement_flags_adp
_atom_site_refinement_flags_occupancy
_atom_site_disorder_assembly
_atom_site_disorder_group
Ir1 Ir 0.37902(2) 0.29509(2) 0.15882(2) 0.01619(10) Uani 1 1 d . . . . .
Ir2 Ir 0.42672(2) 0.56457(2) 0.32348(2) 0.01719(10) Uani 1 1 d . . . . .
I1 I 0.38021(5) 0.39714(5) 0.34422(5) 0.03504(17) Uani 1 1 d . . . . .
I2 I 0.28480(4) 0.45696(4) 0.16329(4) 0.01983(13) Uani 1 1 d . . . . .
C1 C 0.5412(6) 0.3083(6) 0.1922(6) 0.0190(18) Uani 1 1 d . . . . .
C2 C 0.5127(6) 0.3865(6) 0.1609(6) 0.0161(17) Uani 1 1 d . . . . .
C3 C 0.5325(6) 0.5001(6) 0.2300(5) 0.0153(16) Uani 1 1 d . . . . .
C4 C 0.5805(6) 0.5320(6) 0.3297(6) 0.0171(17) Uani 1 1 d . . . . .
C5 C 0.6155(6) 0.4502(6) 0.3534(6) 0.0171(17) Uani 1 1 d . . . . .
C6 C 0.5978(6) 0.3478(6) 0.2906(6) 0.0155(16) Uani 1 1 d . . . . .
Li1A Li 0.677(3) 0.429(5) 0.210(4) 0.033(10) Uani 0.60(10) 1 d . U P A 1
Li1B Li 0.692(6) 0.470(7) 0.240(6) 0.039(12) Uani 0.40(10) 1 d . U P A 2
C7 C 0.2472(7) 0.2044(7) 0.1565(7) 0.027(2) Uani 1 1 d . . . . .
H7 H 0.212488 0.239297 0.211014 0.033 Uiso 1 1 calc R U . . .
C8 C 0.3322(6) 0.1621(7) 0.1783(7) 0.026(2) Uani 1 1 d . . . . .
H8 H 0.345862 0.172921 0.244815 0.031 Uiso 1 1 calc R U . . .
C9 C 0.3142(6) 0.2301(7) 0.0095(6) 0.0235(19) Uani 1 1 d . . . . .
H9 H 0.332928 0.272733 -0.021972 0.028 Uiso 1 1 calc R U . . .
C10 C 0.3866(6) 0.1722(6) 0.0199(6) 0.0210(18) Uani 1 1 d . . . . .
H10 H 0.448028 0.183063 -0.004422 0.025 Uiso 1 1 calc R U . . .
C11 C 0.3191(8) 0.6275(8) 0.4126(7) 0.033(2) Uani 1 1 d . . . . .
H11 H 0.270436 0.574835 0.414430 0.040 Uiso 1 1 calc R U . . .
C12 C 0.4164(7) 0.6455(8) 0.4723(6) 0.029(2) Uani 1 1 d . . . . .
H12 H 0.421131 0.602243 0.505962 0.034 Uiso 1 1 calc R U . . .
C13 C 0.3960(7) 0.6905(7) 0.2903(7) 0.027(2) Uani 1 1 d . . . . .
H13 H 0.406434 0.679625 0.226318 0.032 Uiso 1 1 calc R U . . .
C14 C 0.4823(7) 0.7235(6) 0.3572(7) 0.025(2) Uani 1 1 d . . . . .
H14 H 0.543858 0.729346 0.330944 0.030 Uiso 1 1 calc R U . . .
C15 C 0.1766(7) 0.1535(7) 0.0617(7) 0.029(2) Uani 1 1 d . . . . .
H15A H 0.107418 0.163682 0.072168 0.035 Uiso 1 1 calc R U . . .
H15B H 0.180057 0.079500 0.032467 0.035 Uiso 1 1 calc R U . . .
C16 C 0.2029(7) 0.1969(8) -0.0061(7) 0.030(2) Uani 1 1 d . . . . .
H16A H 0.180745 0.144322 -0.071650 0.037 Uiso 1 1 calc R U . . .
H16B H 0.166750 0.255770 0.003303 0.037 Uiso 1 1 calc R U . . .
C17 C 0.3687(8) 0.0698(7) 0.1104(7) 0.033(2) Uani 1 1 d . . . . .
H17A H 0.326048 0.008535 0.102355 0.039 Uiso 1 1 calc R U . . .
H17B H 0.437356 0.066877 0.136757 0.039 Uiso 1 1 calc R U . . .
C18 C 0.3687(7) 0.0679(7) 0.0141(7) 0.026(2) Uani 1 1 d . . . . .
H18A H 0.421006 0.028177 -0.015691 0.031 Uiso 1 1 calc R U . . .
H18B H 0.303641 0.033083 -0.026403 0.031 Uiso 1 1 calc R U . . .
C19 C 0.2713(7) 0.7104(8) 0.3999(7) 0.036(2) Uani 1 1 d . . . . .
H19A H 0.294616 0.775529 0.456609 0.043 Uiso 1 1 calc R U . . .
H19B H 0.198256 0.695993 0.394176 0.043 Uiso 1 1 calc R U . . .
C20 C 0.2937(8) 0.7221(8) 0.3146(8) 0.037(2) Uani 1 1 d . . . . .
H20A H 0.292686 0.793877 0.326692 0.045 Uiso 1 1 calc R U . . .
H20B H 0.241025 0.679714 0.260196 0.045 Uiso 1 1 calc R U . . .
C21 C 0.4811(8) 0.7433(8) 0.5212(7) 0.038(2) Uani 1 1 d . . . . .
H21A H 0.548180 0.731805 0.542909 0.046 Uiso 1 1 calc R U . . .
H21B H 0.454038 0.787914 0.577164 0.046 Uiso 1 1 calc R U . . .
C22 C 0.4907(7) 0.7971(7) 0.4592(7) 0.032(2) Uani 1 1 d . . . . .
H22A H 0.437816 0.841527 0.466319 0.039 Uiso 1 1 calc R U . . .
H22B H 0.555838 0.840801 0.480677 0.039 Uiso 1 1 calc R U . . .
C23 C 0.5994(6) 0.2300(6) 0.1350(6) 0.0170(17) Uani 1 1 d . . . . .
C24 C 0.6206(6) 0.2205(6) 0.0504(6) 0.0180(17) Uani 1 1 d . . . . .
C25 C 0.5951(6) 0.2967(6) 0.0190(6) 0.0166(17) Uani 1 1 d . . . . .
C26 C 0.5494(6) 0.3785(6) 0.0743(6) 0.0160(17) Uani 1 1 d . . . . .
C27 C 0.5836(6) 0.4781(6) 0.0857(6) 0.0182(17) Uani 1 1 d . . . . .
C28 C 0.5805(6) 0.5503(6) 0.1805(6) 0.0157(16) Uani 1 1 d . . . . .
C29 C 0.6552(6) 0.6341(6) 0.2250(6) 0.0187(17) Uani 1 1 d . . . . .
C30 C 0.6996(6) 0.6646(6) 0.3231(6) 0.0203(18) Uani 1 1 d . . . . .
C31 C 0.6672(6) 0.6132(6) 0.3708(6) 0.0190(17) Uani 1 1 d . . . . .
C32 C 0.7410(6) 0.5895(6) 0.4291(6) 0.0204(18) Uani 1 1 d . . . . .
C33 C 0.7087(6) 0.4889(6) 0.4178(5) 0.0177(17) Uani 1 1 d . . . . .
C34 C 0.7787(6) 0.4249(7) 0.4202(6) 0.0198(18) Uani 1 1 d . . . . .
C35 C 0.7593(6) 0.3186(6) 0.3555(6) 0.0209(18) Uani 1 1 d . . . . .
C36 C 0.6717(6) 0.2822(6) 0.2909(6) 0.0178(17) Uani 1 1 d . . . . .
C37 C 0.6726(6) 0.2093(6) 0.1958(6) 0.0179(17) Uani 1 1 d . . . . .
C38 C 0.7616(6) 0.1776(6) 0.1680(6) 0.0217(18) Uani 1 1 d . . . . .
C39 C 0.7831(6) 0.1667(6) 0.0785(6) 0.0201(18) Uani 1 1 d . . . . .
C40 C 0.7135(6) 0.1890(6) 0.0212(6) 0.0210(18) Uani 1 1 d . . . . .
C41 C 0.7457(6) 0.2438(6) -0.0283(6) 0.0212(18) Uani 1 1 d . . . . .
C42 C 0.6727(6) 0.3117(6) -0.0295(5) 0.0183(17) Uani 1 1 d . . . . .
C43 C 0.7039(6) 0.4067(7) -0.0204(6) 0.0214(18) Uani 1 1 d . . . . .
C44 C 0.6578(6) 0.4919(6) 0.0382(6) 0.0169(17) Uani 1 1 d . . . . .
C45 C 0.7340(6) 0.5789(7) 0.0855(6) 0.0225(19) Uani 1 1 d . . . . .
C46 C 0.7330(6) 0.6482(6) 0.1775(6) 0.0199(18) Uani 1 1 d . . . . .
C47 C 0.8261(6) 0.6888(6) 0.2447(6) 0.0202(18) Uani 1 1 d . . . . .
C48 C 0.8050(6) 0.6992(6) 0.3332(6) 0.0213(18) Uani 1 1 d . . . . .
C49 C 0.8744(6) 0.6793(6) 0.3927(6) 0.0208(18) Uani 1 1 d . . . . .
C50 C 0.8420(6) 0.6231(7) 0.4406(6) 0.0232(19) Uani 1 1 d . . . . .
C51 C 0.9145(6) 0.5553(7) 0.4414(5) 0.0198(18) Uani 1 1 d . . . . .
C52 C 0.8843(6) 0.4590(7) 0.4314(6) 0.0224(19) Uani 1 1 d . . . . .
C53 C 0.9293(6) 0.3730(7) 0.3735(6) 0.0207(18) Uani 1 1 d . . . . .
C54 C 0.8526(6) 0.2866(6) 0.3262(6) 0.0218(18) Uani 1 1 d . . . . .
C55 C 0.8539(6) 0.2179(6) 0.2348(7) 0.0226(19) Uani 1 1 d . . . . .
C56 C 0.9313(6) 0.2313(6) 0.1856(6) 0.0215(18) Uani 1 1 d . . . . .
C57 C 0.8873(6) 0.2000(6) 0.0894(6) 0.0229(19) Uani 1 1 d . . . . .
C58 C 0.9185(6) 0.2541(6) 0.0426(6) 0.0205(18) Uani 1 1 d . . . . .
C59 C 0.8458(6) 0.2761(6) -0.0185(6) 0.0199(18) Uani 1 1 d . . . . .
C60 C 0.8784(6) 0.3768(7) -0.0085(6) 0.0233(19) Uani 1 1 d . . . . .
C61 C 0.8079(7) 0.4415(7) -0.0093(6) 0.025(2) Uani 1 1 d . . . . .
C62 C 0.8275(6) 0.5477(7) 0.0556(6) 0.0218(18) Uani 1 1 d . . . . .
C63 C 0.9160(6) 0.5877(7) 0.1215(7) 0.0231(19) Uani 1 1 d . . . . .
C64 C 0.9148(6) 0.6584(6) 0.2150(6) 0.0223(19) Uani 1 1 d . . . . .
C65 C 0.9877(6) 0.6367(6) 0.2774(6) 0.0223(19) Uani 1 1 d . . . . .
C66 C 0.9689(6) 0.6463(6) 0.3635(6) 0.0232(19) Uani 1 1 d . . . . .
C67 C 0.9924(6) 0.5712(7) 0.3934(6) 0.0240(19) Uani 1 1 d . . . . .
C68 C 1.0359(6) 0.4882(7) 0.3374(6) 0.0239(19) Uani 1 1 d . . . . .
C69 C 1.0040(6) 0.3875(7) 0.3271(6) 0.0238(19) Uani 1 1 d . . . . .
C70 C 1.0056(6) 0.3153(7) 0.2321(6) 0.0230(19) Uani 1 1 d . . . . .
C71 C 1.0374(6) 0.3712(7) 0.1821(6) 0.0218(17) Uani 1 1 d . . . . .
C72 C 0.9953(6) 0.3414(7) 0.0898(6) 0.0211(17) Uani 1 1 d . . . . .
C73 C 0.9705(6) 0.4165(7) 0.0581(6) 0.0223(17) Uani 1 1 d . . . . .
C74 C 0.9891(6) 0.5197(7) 0.1215(6) 0.0238(18) Uani 1 1 d . . . . .
C75 C 1.0330(6) 0.5512(7) 0.2186(6) 0.0230(17) Uani 1 1 d . . . . .
C76 C 1.0569(6) 0.4783(7) 0.2478(6) 0.0232(18) Uani 1 1 d . . . . .
N1A N 0.7449(14) 0.9373(12) 0.3354(7) 0.076(5) Uani 0.682(5) 1 d D . P B 1
N1B N 0.669(2) 0.9053(13) 0.3074(15) 0.076(5) Uani 0.318(5) 1 d D . P B 2
S1A S 0.7667(4) 0.9834(3) 0.4449(3) 0.0483(12) Uani 0.682(5) 1 d D . P B 1
S1B S 0.7218(12) 1.0050(15) 0.3934(12) 0.210(16) Uani 0.318(5) 1 d D U P B 2
S2A S 0.6828(4) 0.9845(4) 0.2787(3) 0.0603(15) Uani 0.682(5) 1 d D . P B 1
S2B S 0.5868(10) 0.8940(10) 0.2259(8) 0.065(4) Uani 0.318(5) 1 d D . P B 2
O1A O 0.8007(13) 0.9081(9) 0.4709(9) 0.076(2) Uani 0.682(5) 1 d D . P B 1
O1B O 0.734(3) 1.028(3) 0.4911(17) 0.076(2) Uani 0.318(5) 1 d D . P B 2
O2A O 0.6968(13) 1.0440(13) 0.4962(10) 0.076(2) Uani 0.682(5) 1 d D . P B 1
O2B O 0.695(3) 1.0904(14) 0.3776(19) 0.076(2) Uani 0.318(5) 1 d D . P B 2
O3A O 0.7188(13) 0.9579(11) 0.1933(8) 0.076(2) Uani 0.682(5) 1 d D . P B 1
O3B O 0.558(6) 0.7862(16) 0.181(5) 0.076(2) Uani 0.318(5) 1 d D . P B 2
O4A O 0.6659(13) 1.0869(8) 0.3278(10) 0.076(2) Uani 0.682(5) 1 d D . P B 1
O4B O 0.618(2) 0.9594(19) 0.1865(18) 0.076(2) Uani 0.318(5) 1 d D . P B 2
C77A C 0.8787(8) 1.0743(8) 0.4740(8) 0.050(4) Uani 0.682(5) 1 d D . P B 1
C77B C 0.8482(16) 1.0105(19) 0.370(2) 0.119(17) Uani 0.318(5) 1 d D U P B 2
C78A C 0.5597(8) 0.9074(10) 0.2419(10) 0.050(4) Uani 0.682(5) 1 d D . P B 1
C78B C 0.481(2) 0.946(3) 0.281(3) 0.119(17) Uani 0.318(5) 1 d D U P B 2
F1A F 0.9504(10) 1.0252(13) 0.4337(10) 0.101(5) Uani 0.682(5) 1 d D . P B 1
F2A F 0.9076(10) 1.1182(9) 0.5656(7) 0.078(4) Uani 0.682(5) 1 d D . P B 1
F3A F 0.8651(9) 1.1453(9) 0.4468(9) 0.070(3) Uani 0.682(5) 1 d D . P B 1
F1B F 0.882(3) 0.933(2) 0.377(3) 0.141(8) Uani 0.318(5) 1 d D . P B 2
F2B F 0.903(3) 1.0951(19) 0.430(2) 0.141(8) Uani 0.318(5) 1 d D . P B 2
F3B F 0.844(3) 1.001(2) 0.285(2) 0.141(8) Uani 0.318(5) 1 d D . P B 2
F4A F 0.565(2) 0.8089(8) 0.1936(18) 0.094(5) Uani 0.682(5) 1 d D . P B 1
F5A F 0.5012(12) 0.9320(9) 0.1846(9) 0.092(5) Uani 0.682(5) 1 d D . P B 1
F6A F 0.5178(11) 0.9195(12) 0.3154(11) 0.093(5) Uani 0.682(5) 1 d D . P B 1
F4B F 0.399(3) 0.895(3) 0.221(3) 0.141(8) Uani 0.318(5) 1 d D . P B 2
F5B F 0.476(3) 1.043(2) 0.310(3) 0.141(8) Uani 0.318(5) 1 d D . P B 2
F6B F 0.474(3) 0.927(3) 0.354(3) 0.141(8) Uani 0.318(5) 1 d D . P B 2
Cl1A Cl 0.0356(14) 1.0006(14) 0.1312(10) 0.038(3) Uani 0.318(5) 1 d . U P B 2
Cl1B Cl 0.0645(14) 0.9997(11) 0.1477(10) 0.148(7) Uani 0.682(5) 1 d . . P B 1
Cl2A Cl 0.0081(9) 0.8600(10) 0.2089(9) 0.042(3) Uani 0.318(5) 1 d . U P B 2
Cl2B Cl 0.0621(11) 0.8526(7) 0.2292(9) 0.151(6) Uani 0.682(5) 1 d . . P B 1
Cl3A Cl 0.1163(12) 1.1748(9) 0.3462(9) 0.048(3) Uani 0.318(5) 1 d . U P B 2
Cl3B Cl 0.1614(19) 1.1696(8) 0.3587(10) 0.274(13) Uani 0.682(5) 1 d . . P B 1
Cl4A Cl 0.2298(10) 1.0045(18) 0.2777(17) 0.064(4) Uani 0.318(5) 1 d . U P B 2
Cl4B Cl 0.2647(15) 0.9908(13) 0.2753(13) 0.185(8) Uani 0.682(5) 1 d . . P B 1
C79A C 0.022(3) 0.982(3) 0.232(3) 0.036(4) Uani 0.318(5) 1 d . U P B 2
H79A H -0.039990 1.009621 0.253832 0.043 Uiso 0.318(5) 1 calc R U P B 2
C79B C 0.065(4) 0.989(3) 0.251(3) 0.148(13) Uani 0.682(5) 1 d . U P B 1
H79B H 0.005698 1.016644 0.279080 0.178 Uiso 0.682(5) 1 calc R U P B 1
C80A C 0.110(3) 1.044(4) 0.312(3) 0.038(4) Uani 0.318(5) 1 d . U P B 2
H80A H 0.101034 1.031584 0.367666 0.045 Uiso 0.318(5) 1 calc R U P B 2
C80B C 0.152(4) 1.036(3) 0.320(3) 0.148(13) Uani 0.682(5) 1 d . U P B 1
H80B H 0.145796 1.021545 0.374235 0.178 Uiso 0.682(5) 1 calc R U P B 1

loop_
_atom_site_aniso_label
_atom_site_aniso_U_11
_atom_site_aniso_U_22
_atom_site_aniso_U_33
_atom_site_aniso_U_23
_atom_site_aniso_U_13
_atom_site_aniso_U_12
Ir1 0.01525(17) 0.01546(17) 0.02124(18) 0.01075(14) 0.00509(12) 0.00204(12)
Ir2 0.01787(18) 0.01768(18) 0.02077(18) 0.01130(14) 0.00802(13) 0.00528(13)
I1 0.0357(4) 0.0349(4) 0.0399(4) 0.0206(3) 0.0098(3) 0.0066(3)
I2 0.0172(3) 0.0214(3) 0.0255(3) 0.0140(2) 0.0049(2) 0.0050(2)
C1 0.012(4) 0.018(4) 0.024(4) 0.007(4) 0.002(3) -0.002(3)
C2 0.016(4) 0.016(4) 0.021(4) 0.012(4) 0.006(3) 0.000(3)
C3 0.018(4) 0.013(4) 0.015(4) 0.006(3) 0.006(3) 0.002(3)
C4 0.015(4) 0.020(4) 0.018(4) 0.008(4) 0.006(3) 0.007(3)
C5 0.016(4) 0.022(4) 0.016(4) 0.011(4) 0.006(3) 0.001(3)
C6 0.017(4) 0.016(4) 0.019(4) 0.010(3) 0.009(3) 0.004(3)
Li1A 0.025(15) 0.05(3) 0.03(2) 0.02(2) -0.002(15) 0.001(18)
Li1B 0.029(19) 0.05(3) 0.03(3) 0.01(2) 0.005(18) 0.01(2)
C7 0.022(5) 0.029(5) 0.037(5) 0.019(4) 0.012(4) -0.001(4)
C8 0.020(4) 0.031(5) 0.035(5) 0.021(4) 0.012(4) 0.005(4)
C9 0.026(5) 0.024(5) 0.021(4) 0.012(4) 0.005(4) -0.001(4)
C10 0.018(4) 0.015(4) 0.026(5) 0.006(4) 0.005(3) -0.001(3)
C11 0.036(6) 0.040(6) 0.026(5) 0.012(5) 0.017(4) 0.012(4)
C12 0.030(5) 0.037(6) 0.025(5) 0.015(4) 0.019(4) 0.011(4)
C13 0.031(5) 0.023(5) 0.028(5) 0.012(4) 0.006(4) 0.010(4)
C14 0.027(5) 0.013(4) 0.042(5) 0.015(4) 0.017(4) 0.009(3)
C15 0.022(5) 0.026(5) 0.039(6) 0.014(4) 0.008(4) 0.004(4)
C16 0.020(5) 0.032(5) 0.031(5) 0.008(4) 0.001(4) 0.003(4)
C17 0.035(5) 0.026(5) 0.042(6) 0.021(5) 0.001(4) 0.002(4)
C18 0.025(5) 0.016(4) 0.032(5) 0.007(4) 0.003(4) 0.001(4)
C19 0.022(5) 0.034(6) 0.043(6) 0.008(5) 0.012(4) 0.011(4)
C20 0.033(6) 0.027(5) 0.048(6) 0.012(5) 0.009(5) 0.012(4)
C21 0.045(6) 0.044(6) 0.023(5) 0.009(5) 0.013(4) 0.012(5)
C22 0.025(5) 0.027(5) 0.030(5) -0.001(4) 0.004(4) 0.008(4)
C23 0.017(4) 0.010(4) 0.024(4) 0.009(3) 0.003(3) -0.002(3)
C24 0.018(4) 0.013(4) 0.023(4) 0.007(4) 0.005(3) 0.001(3)
C25 0.015(4) 0.014(4) 0.017(4) 0.005(3) 0.000(3) 0.000(3)
C26 0.013(4) 0.018(4) 0.017(4) 0.009(3) 0.001(3) -0.001(3)
C27 0.021(4) 0.015(4) 0.019(4) 0.009(3) -0.004(3) 0.002(3)
C28 0.013(4) 0.016(4) 0.025(4) 0.014(4) 0.006(3) 0.008(3)
C29 0.020(4) 0.011(4) 0.025(4) 0.008(4) 0.005(3) 0.003(3)
C30 0.026(5) 0.010(4) 0.020(4) 0.003(3) 0.003(3) 0.005(3)
C31 0.025(4) 0.016(4) 0.016(4) 0.006(3) 0.008(3) 0.002(3)
C32 0.025(5) 0.017(4) 0.017(4) 0.004(4) 0.005(3) 0.003(3)
C33 0.026(4) 0.020(4) 0.011(4) 0.009(3) 0.009(3) 0.003(3)
C34 0.023(4) 0.028(5) 0.014(4) 0.014(4) 0.007(3) 0.009(4)
C35 0.027(5) 0.021(4) 0.027(5) 0.019(4) 0.011(4) 0.009(4)
C36 0.018(4) 0.021(4) 0.026(4) 0.020(4) 0.007(3) 0.001(3)
C37 0.019(4) 0.010(4) 0.028(5) 0.010(4) 0.004(3) 0.001(3)
C38 0.028(5) 0.012(4) 0.029(5) 0.012(4) 0.007(4) 0.007(3)
C39 0.024(4) 0.009(4) 0.026(5) 0.005(4) 0.008(4) 0.008(3)
C40 0.025(5) 0.011(4) 0.019(4) -0.001(3) 0.009(3) 0.003(3)
C41 0.024(5) 0.020(4) 0.012(4) -0.001(3) 0.006(3) 0.006(3)
C42 0.025(4) 0.020(4) 0.009(4) 0.006(3) 0.002(3) 0.003(3)
C43 0.024(4) 0.034(5) 0.011(4) 0.014(4) 0.006(3) 0.005(4)
C44 0.021(4) 0.023(4) 0.017(4) 0.017(4) 0.004(3) 0.006(3)
C45 0.025(5) 0.026(5) 0.032(5) 0.025(4) 0.010(4) 0.010(4)
C46 0.025(5) 0.017(4) 0.024(4) 0.013(4) 0.010(4) 0.008(3)
C47 0.025(4) 0.007(4) 0.032(5) 0.011(4) 0.004(4) 0.000(3)
C48 0.022(4) 0.010(4) 0.031(5) 0.007(4) 0.007(4) 0.000(3)
C49 0.023(4) 0.015(4) 0.021(4) 0.005(4) 0.006(3) 0.000(3)
C50 0.022(4) 0.022(5) 0.013(4) -0.001(4) -0.001(3) 0.001(4)
C51 0.018(4) 0.029(5) 0.008(4) 0.006(4) -0.003(3) -0.001(3)
C52 0.025(5) 0.029(5) 0.015(4) 0.014(4) -0.004(3) -0.002(4)
C53 0.017(4) 0.029(5) 0.022(4) 0.018(4) 0.001(3) 0.006(3)
C54 0.024(4) 0.019(4) 0.027(5) 0.014(4) 0.002(4) 0.009(3)
C55 0.020(4) 0.017(4) 0.038(5) 0.019(4) 0.001(4) 0.006(3)
C56 0.024(4) 0.018(4) 0.031(5) 0.016(4) 0.010(4) 0.013(3)
C57 0.024(5) 0.015(4) 0.029(5) 0.009(4) 0.005(4) 0.009(3)
C58 0.019(4) 0.022(4) 0.020(4) 0.006(4) 0.011(3) 0.009(3)
C59 0.020(4) 0.020(4) 0.018(4) 0.004(4) 0.011(3) 0.007(3)
C60 0.025(5) 0.031(5) 0.021(4) 0.016(4) 0.014(4) 0.008(4)
C61 0.026(5) 0.042(6) 0.013(4) 0.018(4) 0.008(3) 0.007(4)
C62 0.024(4) 0.026(5) 0.027(5) 0.021(4) 0.012(4) 0.000(4)
C63 0.021(4) 0.022(5) 0.037(5) 0.022(4) 0.012(4) 0.000(3)
C64 0.020(4) 0.019(4) 0.033(5) 0.017(4) 0.005(4) -0.003(3)
C65 0.017(4) 0.016(4) 0.031(5) 0.009(4) 0.001(4) -0.008(3)
C66 0.020(4) 0.019(4) 0.027(5) 0.007(4) 0.005(4) -0.001(3)
C67 0.012(4) 0.031(5) 0.024(5) 0.010(4) -0.001(3) 0.000(3)
C68 0.011(4) 0.033(5) 0.027(5) 0.013(4) -0.002(3) 0.002(3)
C69 0.017(4) 0.031(5) 0.028(5) 0.018(4) -0.001(4) 0.007(4)
C70 0.019(4) 0.029(5) 0.030(5) 0.018(4) 0.009(4) 0.013(4)
C71 0.012(4) 0.028(4) 0.030(4) 0.014(3) 0.011(3) 0.008(3)
C72 0.017(4) 0.023(4) 0.026(4) 0.009(3) 0.015(3) 0.008(3)
C73 0.016(4) 0.034(4) 0.025(4) 0.017(3) 0.016(3) 0.005(3)
C74 0.016(4) 0.030(4) 0.033(4) 0.020(4) 0.011(3) 0.001(3)
C75 0.009(4) 0.029(4) 0.033(4) 0.017(4) 0.007(3) -0.002(3)
C76 0.014(4) 0.028(4) 0.028(4) 0.014(3) 0.004(3) 0.000(3)
N1A 0.089(14) 0.057(11) 0.050(10) -0.003(8) -0.007(9) 0.028(10)
N1B 0.089(14) 0.057(11) 0.050(10) -0.003(8) -0.007(9) 0.028(10)
S1A 0.073(3) 0.028(2) 0.042(3) 0.011(2) 0.016(2) 0.020(2)
S1B 0.103(15) 0.111(16) 0.24(3) -0.056(17) -0.070(17) 0.030(12)
S2A 0.110(4) 0.043(3) 0.044(3) 0.028(2) 0.027(3) 0.023(3)
S2B 0.105(11) 0.069(9) 0.049(7) 0.042(7) 0.037(7) 0.033(8)
O1A 0.124(7) 0.056(4) 0.052(4) 0.024(3) 0.025(4) 0.031(4)
O1B 0.124(7) 0.056(4) 0.052(4) 0.024(3) 0.025(4) 0.031(4)
O2A 0.124(7) 0.056(4) 0.052(4) 0.024(3) 0.025(4) 0.031(4)
O2B 0.124(7) 0.056(4) 0.052(4) 0.024(3) 0.025(4) 0.031(4)
O3A 0.124(7) 0.056(4) 0.052(4) 0.024(3) 0.025(4) 0.031(4)
O3B 0.124(7) 0.056(4) 0.052(4) 0.024(3) 0.025(4) 0.031(4)
O4A 0.124(7) 0.056(4) 0.052(4) 0.024(3) 0.025(4) 0.031(4)
O4B 0.124(7) 0.056(4) 0.052(4) 0.024(3) 0.025(4) 0.031(4)
C77A 0.051(8) 0.060(10) 0.043(8) 0.025(7) 0.009(7) 0.017(7)
C77B 0.09(3) 0.10(3) 0.13(3) 0.03(2) -0.03(2) 0.01(2)
C78A 0.051(8) 0.060(10) 0.043(8) 0.025(7) 0.009(7) 0.017(7)
C78B 0.09(3) 0.10(3) 0.13(3) 0.03(2) -0.03(2) 0.01(2)
F1A 0.070(9) 0.136(14) 0.085(10) 0.028(9) 0.028(8) 0.048(9)
F2A 0.092(9) 0.059(7) 0.063(8) 0.012(6) 0.005(7) -0.002(7)
F3A 0.071(8) 0.068(8) 0.080(8) 0.037(7) 0.026(6) 0.006(6)
F1B 0.096(12) 0.069(9) 0.21(2) 0.021(11) 0.030(12) 0.005(8)
F2B 0.096(12) 0.069(9) 0.21(2) 0.021(11) 0.030(12) 0.005(8)
F3B 0.096(12) 0.069(9) 0.21(2) 0.021(11) 0.030(12) 0.005(8)
F4A 0.160(14) 0.026(7) 0.092(13) 0.032(9) -0.018(11) 0.014(10)
F5A 0.131(12) 0.063(8) 0.084(9) 0.044(7) -0.026(8) 0.028(8)
F6A 0.094(12) 0.078(10) 0.122(13) 0.057(10) 0.021(9) 0.012(9)
F4B 0.096(12) 0.069(9) 0.21(2) 0.021(11) 0.030(12) 0.005(8)
F5B 0.096(12) 0.069(9) 0.21(2) 0.021(11) 0.030(12) 0.005(8)
F6B 0.096(12) 0.069(9) 0.21(2) 0.021(11) 0.030(12) 0.005(8)
Cl1A 0.072(6) 0.024(5) 0.018(4) 0.011(4) -0.001(4) 0.006(4)
Cl1B 0.28(2) 0.060(6) 0.114(10) 0.035(7) 0.090(11) -0.011(10)
Cl2A 0.060(6) 0.030(5) 0.043(5) 0.028(4) -0.006(5) -0.006(4)
Cl2B 0.266(16) 0.047(4) 0.152(11) 0.034(6) 0.131(11) -0.005(8)
Cl3A 0.102(8) 0.013(4) 0.025(5) 0.011(4) -0.020(5) 0.009(4)
Cl3B 0.63(4) 0.041(5) 0.136(11) -0.003(6) 0.226(16) -0.030(12)
Cl4A 0.039(5) 0.074(9) 0.085(10) 0.043(7) 0.004(6) 0.004(5)
Cl4B 0.34(2) 0.110(9) 0.141(11) 0.077(8) 0.102(15) -0.005(13)
C79A 0.048(7) 0.034(7) 0.034(7) 0.023(6) 0.005(6) 0.004(6)
C79B 0.22(3) 0.093(17) 0.12(2) 0.024(15) 0.11(2) -0.016(19)
C80A 0.049(7) 0.036(7) 0.038(7) 0.028(6) 0.000(7) 0.005(6)
C80B 0.22(3) 0.093(17) 0.12(2) 0.024(15) 0.11(2) -0.016(19)

loop_
_atom_type_symbol
_atom_type_description
_atom_type_scat_dispersion_real
_atom_type_scat_dispersion_imag
_atom_type_scat_source
C C 0.0033 0.0016 'International Tables Vol C Tables 4.2.6.8 and 6.1.1.4'
H H 0.0000 0.0000 'International Tables Vol C Tables 4.2.6.8 and 6.1.1.4'
Li Li -0.0003 0.0001 'International Tables Vol C Tables 4.2.6.8 and 6.1.1.4'
N N 0.0061 0.0033 'International Tables Vol C Tables 4.2.6.8 and 6.1.1.4'
O O 0.0106 0.0060 'International Tables Vol C Tables 4.2.6.8 and 6.1.1.4'
F F 0.0171 0.0103 'International Tables Vol C Tables 4.2.6.8 and 6.1.1.4'
S S 0.1246 0.1234 'International Tables Vol C Tables 4.2.6.8 and 6.1.1.4'
Cl Cl 0.1484 0.1585 'International Tables Vol C Tables 4.2.6.8 and 6.1.1.4'
I I -0.4742 1.8119 'International Tables Vol C Tables 4.2.6.8 and 6.1.1.4'
Ir Ir -1.4442 7.9887 'International Tables Vol C Tables 4.2.6.8 and 6.1.1.4'

loop_
_geom_angle_atom_site_label_1
_geom_angle_atom_site_label_2
_geom_angle_atom_site_label_3
_geom_angle
_geom_angle_site_symmetry_1
_geom_angle_site_symmetry_3
_geom_angle_publ_flag
I1 Ir1 I2 80.27(2) . . ?
C1 Ir1 I1 87.3(2) . . ?
C1 Ir1 I2 121.7(2) . . ?
C1 Ir1 C9 116.4(3) . . ?
C1 Ir1 C10 88.1(3) . . ?
C2 Ir1 I1 94.6(2) . . ?
C2 Ir1 I2 84.3(2) . . ?
C2 Ir1 C1 40.1(3) . . ?
C2 Ir1 C9 99.9(3) . . ?
C2 Ir1 C10 93.3(3) . . ?
C7 Ir1 I1 85.5(3) . . ?
C7 Ir1 I2 95.9(3) . . ?
C7 Ir1 C1 139.8(3) . . ?
C7 Ir1 C2 179.8(4) . . ?
C7 Ir1 C8 38.5(3) . . ?
C7 Ir1 C9 80.0(3) . . ?
C7 Ir1 C10 86.5(3) . . ?
C8 Ir1 I1 84.1(3) . . ?
C8 Ir1 I2 132.9(2) . . ?
C8 Ir1 C1 101.5(3) . . ?
C8 Ir1 C2 141.4(3) . . ?
C8 Ir1 C9 96.3(3) . . ?
C8 Ir1 C10 79.3(3) . . ?
C9 Ir1 I1 155.6(2) . . ?
C9 Ir1 I2 81.7(2) . . ?
C9 Ir1 C10 36.8(3) . . ?
C10 Ir1 I1 161.5(2) . . ?
C10 Ir1 I2 117.2(2) . . ?
I1 Ir2 I2 80.26(2) . . ?
C3 Ir2 I1 95.2(2) . . ?
C3 Ir2 I2 84.2(2) . . ?
C3 Ir2 C4 40.3(3) . . ?
C3 Ir2 C12 141.9(3) . . ?
C3 Ir2 C13 99.3(3) . . ?
C3 Ir2 C14 93.8(3) . . ?
C4 Ir2 I1 87.0(2) . . ?
C4 Ir2 I2 121.6(2) . . ?
C4 Ir2 C12 101.8(3) . . ?
C4 Ir2 C13 116.6(3) . . ?
C4 Ir2 C14 89.0(3) . . ?
C11 Ir2 I1 85.1(3) . . ?
C11 Ir2 I2 94.3(3) . . ?
C11 Ir2 C3 178.4(3) . . ?
C11 Ir2 C4 141.3(3) . . ?
C11 Ir2 C12 39.7(4) . . ?
C11 Ir2 C13 80.0(4) . . ?
C11 Ir2 C14 86.4(4) . . ?
C12 Ir2 I1 84.6(3) . . ?
C12 Ir2 I2 132.7(2) . . ?
C12 Ir2 C13 95.8(4) . . ?
C12 Ir2 C14 77.9(4) . . ?
C13 Ir2 I1 155.6(2) . . ?
C13 Ir2 I2 81.7(2) . . ?
C13 Ir2 C14 36.8(3) . . ?
C14 Ir2 I1 160.9(2) . . ?
C14 Ir2 I2 117.5(2) . . ?
Ir2 I1 Ir1 85.68(2) . . ?
Ir1 I2 Ir2 82.402(17) . . ?
Ir1 C1 Li1A 135.1(11) . . ?
C2 C1 Ir1 69.9(4) . . ?
C2 C1 C6 116.4(7) . . ?
C2 C1 Li1A 65.9(11) . . ?
C6 C1 Ir1 123.5(6) . . ?
C6 C1 Li1A 72.5(12) . . ?
C23 C1 Ir1 122.7(5) . . ?
C23 C1 C2 118.4(7) . . ?
C23 C1 C6 103.6(7) . . ?
C23 C1 Li1A 86.0(15) . . ?
Ir1 C2 Li1A 145.6(12) . . ?
Ir1 C2 Li1B 147.8(18) . . ?
C1 C2 Ir1 70.1(4) . . ?
C1 C2 C3 120.5(7) . . ?
C1 C2 Li1A 76.4(13) . . ?
C1 C2 Li1B 83(2) . . ?
C3 C2 Ir1 119.1(5) . . ?
C3 C2 Li1A 72.0(17) . . ?
C3 C2 Li1B 60.5(19) . . ?
C26 C2 Ir1 123.6(5) . . ?
C26 C2 C1 115.4(7) . . ?
C26 C2 C3 105.5(6) . . ?
C26 C2 Li1A 77.9(13) . . ?
C26 C2 Li1B 83.3(18) . . ?
Ir2 C3 Li1A 146.7(12) . . ?
Ir2 C3 Li1B 138(2) . . ?
C2 C3 Ir2 118.8(5) . . ?
C2 C3 Li1A 68.3(17) . . ?
C2 C3 Li1B 83(2) . . ?
C4 C3 Ir2 70.2(4) . . ?
C4 C3 C2 119.2(7) . . ?
C4 C3 Li1A 78.2(14) . . ?
C4 C3 Li1B 68(2) . . ?
C28 C3 Ir2 124.6(6) . . ?
C28 C3 C2 105.4(6) . . ?
C28 C3 C4 115.8(7) . . ?
C28 C3 Li1A 78.4(12) . . ?
C28 C3 Li1B 75(2) . . ?
Ir2 C4 Li1A 133.5(12) . . ?
Ir2 C4 Li1B 142(2) . . ?
C3 C4 Ir2 69.5(4) . . ?
C3 C4 Li1A 65.2(11) . . ?
C3 C4 Li1B 72(2) . . ?
C5 C4 Ir2 123.8(6) . . ?
C5 C4 C3 117.0(7) . . ?
C5 C4 Li1A 71.4(11) . . ?
C5 C4 Li1B 75(2) . . ?
C31 C4 Ir2 122.6(6) . . ?
C31 C4 C3 118.2(7) . . ?
C31 C4 C5 103.4(6) . . ?
C31 C4 Li1A 88.5(14) . . ?
C31 C4 Li1B 76(2) . . ?
C4 C5 Li1A 73.0(13) . . ?
C4 C5 Li1B 66(2) . . ?
C6 C5 C4 123.2(7) . . ?
C6 C5 Li1A 71.7(16) . . ?
C6 C5 Li1B 85(2) . . ?
C6 C5 C33 118.7(7) . . ?
C33 C5 C4 109.5(7) . . ?
C33 C5 Li1A 98.6(13) . . ?
C33 C5 Li1B 90(2) . . ?
C1 C6 Li1A 70.8(14) . . ?
C1 C6 Li1B 81.4(19) . . ?
C5 C6 C1 123.0(7) . . ?
C5 C6 Li1A 75.0(17) . . ?
C5 C6 Li1B 62.7(19) . . ?
C5 C6 C36 120.0(7) . . ?
C36 C6 C1 108.7(7) . . ?
C36 C6 Li1A 97.6(12) . . ?
C36 C6 Li1B 101.1(17) . . ?
C1 Li1A C4 77.3(13) . . ?
C1 Li1A C5 63.6(11) . . ?
C1 Li1A C6 36.7(8) . . ?
C1 Li1A C23 33.0(9) . . ?
C1 Li1A C26 63.6(14) . . ?
C1 Li1A C27 93.3(16) . . ?
C1 Li1A C28 98.1(15) . . ?
C2 Li1A C1 37.7(9) . . ?
C2 Li1A C3 39.6(8) . . ?
C2 Li1A C4 67.5(13) . . ?
C2 Li1A C5 77.6(14) . . ?
C2 Li1A C6 66.7(13) . . ?
C2 Li1A C23 61.3(15) . . ?
C2 Li1A C26 37.3(8) . . ?
C2 Li1A C27 58.4(10) . . ?
C2 Li1A C28 61.2(11) . . ?
C3 Li1A C1 68.6(12) . . ?
C3 Li1A C4 36.6(9) . . ?
C3 Li1A C5 65.4(13) . . ?
C3 Li1A C6 77.9(14) . . ?
C3 Li1A C23 99.0(18) . . ?
C3 Li1A C26 61.7(11) . . ?
C3 Li1A C27 57.9(10) . . ?
C3 Li1A C28 36.0(7) . . ?
C4 Li1A C23 109.4(16) . . ?
C4 Li1A C27 91.5(15) . . ?
C5 Li1A C4 35.6(8) . . ?
C5 Li1A C23 87.3(15) . . ?
C5 Li1A C27 123.3(19) . . ?
C5 Li1A C28 96.6(19) . . ?
C6 Li1A C4 62.9(12) . . ?
C6 Li1A C5 33.2(6) . . ?
C6 Li1A C23 54.2(12) . . ?
C6 Li1A C26 99.5(19) . . ?
C6 Li1A C27 124.9(18) . . ?
C6 Li1A C28 113.9(18) . . ?
C26 Li1A C4 97.6(15) . . ?
C26 Li1A C5 114.8(17) . . ?
C26 Li1A C23 67.0(16) . . ?
C26 Li1A C27 32.8(6) . . ?
C26 Li1A C28 57.0(9) . . ?
C27 Li1A C23 99.4(19) . . ?
C28 Li1A C4 61.6(13) . . ?
C28 Li1A C23 119.8(19) . . ?
C28 Li1A C27 32.6(6) . . ?
C2 Li1B C6 59.2(19) . . ?
C2 Li1B C27 53.2(15) . . ?
C2 Li1B C29 90(2) . . ?
C2 Li1B C30 110(3) . . ?
C2 Li1B C32 122(3) . . ?
C2 Li1B C33 106(3) . . ?
C3 Li1B C2 36.4(12) . . ?
C3 Li1B C5 68(2) . . ?
C3 Li1B C6 74(2) . . ?
C3 Li1B C27 55.8(17) . . ?
C3 Li1B C28 37.5(12) . . ?
C3 Li1B C29 63(2) . . ?
C3 Li1B C30 74(2) . . ?
C3 Li1B C31 68(2) . . ?
C3 Li1B C32 95(3) . . ?
C3 Li1B C33 95(3) . . ?
C4 Li1B C2 66(2) . . ?
C4 Li1B C3 39.5(13) . . ?
C4 Li1B C5 38.7(13) . . ?
C4 Li1B C6 63(2) . . ?
C4 Li1B C27 94(3) . . ?
C4 Li1B C28 68(2) . . ?
C4 Li1B C29 74(2) . . ?
C4 Li1B C30 63(2) . . ?
C4 Li1B C31 38.1(14) . . ?
C4 Li1B C32 57.1(19) . . ?
C4 Li1B C33 57.3(18) . . ?
C5 Li1B C2 74(2) . . ?
C5 Li1B C6 32.0(11) . . ?
C5 Li1B C27 122(3) . . ?
C5 Li1B C28 104(3) . . ?
C5 Li1B C29 113(3) . . ?
C5 Li1B C30 92(3) . . ?
C5 Li1B C31 60.5(19) . . ?
C5 Li1B C32 54.4(17) . . ?
C5 Li1B C33 31.9(10) . . ?
C6 Li1B C27 112(3) . . ?
C6 Li1B C29 135(3) . . ?
C6 Li1B C32 83(2) . . ?
C6 Li1B C33 54.3(16) . . ?
C28 Li1B C2 58.3(17) . . ?
C28 Li1B C6 111(3) . . ?
C28 Li1B C27 31.2(10) . . ?
C28 Li1B C29 32.3(11) . . ?
C28 Li1B C30 60(2) . . ?
C28 Li1B C32 107(3) . . ?
C28 Li1B C33 123(3) . . ?
C29 Li1B C27 53.7(15) . . ?
C29 Li1B C32 87(3) . . ?
C29 Li1B C33 114(3) . . ?
C30 Li1B C6 124(3) . . ?
C30 Li1B C27 86(2) . . ?
C30 Li1B C29 33.0(12) . . ?
C30 Li1B C32 54.5(18) . . ?
C30 Li1B C33 83(2) . . ?
C31 Li1B C2 102(3) . . ?
C31 Li1B C6 92(3) . . ?
C31 Li1B C27 106(3) . . ?
C31 Li1B C28 75(2) . . ?
C31 Li1B C29 60(2) . . ?
C31 Li1B C30 32.2(12) . . ?
C31 Li1B C32 32.1(11) . . ?
C31 Li1B C33 54.5(17) . . ?
C32 Li1B C27 138(3) . . ?
C33 Li1B C27 151(3) . . ?
C33 Li1B C32 30.7(9) . . ?
Ir1 C7 H7 113.6 . . ?
C8 C7 Ir1 71.7(5) . . ?
C8 C7 H7 113.6 . . ?
C8 C7 C15 123.2(9) . . ?
C15 C7 Ir1 114.6(6) . . ?
C15 C7 H7 113.6 . . ?
Ir1 C8 H8 114.3 . . ?
C7 C8 Ir1 69.8(5) . . ?
C7 C8 H8 114.3 . . ?
C7 C8 C17 124.9(9) . . ?
C17 C8 Ir1 111.0(6) . . ?
C17 C8 H8 114.3 . . ?
Ir1 C9 H9 114.2 . . ?
C10 C9 Ir1 71.8(5) . . ?
C10 C9 H9 114.2 . . ?
C10 C9 C16 123.8(8) . . ?
C16 C9 Ir1 110.9(6) . . ?
C16 C9 H9 114.2 . . ?
Ir1 C10 H10 112.8 . . ?
C9 C10 Ir1 71.4(5) . . ?
C9 C10 H10 112.8 . . ?
C9 C10 C18 126.3(8) . . ?
C18 C10 Ir1 113.5(6) . . ?
C18 C10 H10 112.8 . . ?
Ir2 C11 H11 113.5 . . ?
C12 C11 Ir2 71.5(5) . . ?
C12 C11 H11 113.5 . . ?
C12 C11 C19 123.1(9) . . ?
C19 C11 Ir2 115.0(7) . . ?
C19 C11 H11 113.5 . . ?
Ir2 C12 H12 113.8 . . ?
C11 C12 Ir2 68.8(5) . . ?
C11 C12 H12 113.8 . . ?
C21 C12 Ir2 113.2(6) . . ?
C21 C12 C11 125.2(9) . . ?
C21 C12 H12 113.8 . . ?
Ir2 C13 H13 114.7 . . ?
C14 C13 Ir2 72.6(5) . . ?
C14 C13 H13 114.7 . . ?
C14 C13 C20 122.8(9) . . ?
C20 C13 Ir2 109.9(6) . . ?
C20 C13 H13 114.7 . . ?
Ir2 C14 H14 113.1 . . ?
C13 C14 Ir2 70.6(5) . . ?
C13 C14 H14 113.1 . . ?
C13 C14 C22 125.8(8) . . ?
C22 C14 Ir2 114.0(6) . . ?
C22 C14 H14 113.1 . . ?
C7 C15 H15A 109.2 . . ?
C7 C15 H15B 109.2 . . ?
C7 C15 C16 112.2(7) . . ?
H15A C15 H15B 107.9 . . ?
C16 C15 H15A 109.2 . . ?
C16 C15 H15B 109.2 . . ?
C9 C16 C15 111.6(8) . . ?
C9 C16 H16A 109.3 . . ?
C9 C16 H16B 109.3 . . ?
C15 C16 H16A 109.3 . . ?
C15 C16 H16B 109.3 . . ?
H16A C16 H16B 108.0 . . ?
C8 C17 H17A 109.0 . . ?
C8 C17 H17B 109.0 . . ?
C8 C17 C18 113.0(8) . . ?
H17A C17 H17B 107.8 . . ?
C18 C17 H17A 109.0 . . ?
C18 C17 H17B 109.0 . . ?
C10 C18 C17 112.8(7) . . ?
C10 C18 H18A 109.0 . . ?
C10 C18 H18B 109.0 . . ?
C17 C18 H18A 109.0 . . ?
C17 C18 H18B 109.0 . . ?
H18A C18 H18B 107.8 . . ?
C11 C19 H19A 108.8 . . ?
C11 C19 H19B 108.8 . . ?
C11 C19 C20 113.6(8) . . ?
H19A C19 H19B 107.7 . . ?
C20 C19 H19A 108.8 . . ?
C20 C19 H19B 108.8 . . ?
C13 C20 H20A 109.2 . . ?
C13 C20 H20B 109.2 . . ?
C19 C20 C13 112.0(8) . . ?
C19 C20 H20A 109.2 . . ?
C19 C20 H20B 109.2 . . ?
H20A C20 H20B 107.9 . . ?
C12 C21 H21A 109.1 . . ?
C12 C21 H21B 109.1 . . ?
C12 C21 C22 112.7(8) . . ?
H21A C21 H21B 107.8 . . ?
C22 C21 H21A 109.1 . . ?
C22 C21 H21B 109.1 . . ?
C14 C22 C21 112.4(8) . . ?
C14 C22 H22A 109.1 . . ?
C14 C22 H22B 109.1 . . ?
C21 C22 H22A 109.1 . . ?
C21 C22 H22B 109.1 . . ?
H22A C22 H22B 107.8 . . ?
C1 C23 Li1A 61.0(11) . . ?
C24 C23 C1 122.8(7) . . ?
C24 C23 Li1A 87.8(11) . . ?
C24 C23 C37 119.0(8) . . ?
C37 C23 C1 109.8(7) . . ?
C37 C23 Li1A 92.7(10) . . ?
C23 C24 C25 119.7(7) . . ?
C23 C24 C40 121.0(8) . . ?
C40 C24 C25 107.8(7) . . ?
C26 C25 C24 120.2(7) . . ?
C26 C25 C42 120.4(7) . . ?
C42 C25 C24 108.1(7) . . ?
C2 C26 Li1A 64.8(11) . . ?
C25 C26 C2 122.8(7) . . ?
C25 C26 Li1A 93.2(15) . . ?
C25 C26 C27 118.8(7) . . ?
C27 C26 C2 109.7(7) . . ?
C27 C26 Li1A 81.7(14) . . ?
C26 C27 Li1A 65.5(14) . . ?
C26 C27 Li1B 77(2) . . ?
C26 C27 C28 108.4(7) . . ?
C28 C27 Li1A 67.4(15) . . ?
C28 C27 Li1B 57.5(18) . . ?
C44 C27 Li1A 104.1(11) . . ?
C44 C27 Li1B 102.7(16) . . ?
C44 C27 C26 120.5(8) . . ?
C44 C27 C28 121.1(7) . . ?
C3 C28 Li1A 65.6(11) . . ?
C3 C28 Li1B 68(2) . . ?
C27 C28 C3 110.5(7) . . ?
C27 C28 Li1A 80.0(15) . . ?
C27 C28 Li1B 91(2) . . ?
C29 C28 C3 123.7(7) . . ?
C29 C28 Li1A 96.4(14) . . ?
C29 C28 Li1B 84(2) . . ?
C29 C28 C27 118.3(7) . . ?
C28 C29 Li1B 63.5(19) . . ?
C28 C29 C30 118.5(7) . . ?
C28 C29 C46 121.1(8) . . ?
C30 C29 Li1B 72.3(19) . . ?
C46 C29 Li1B 102.2(17) . . ?
C46 C29 C30 107.9(7) . . ?
C29 C30 Li1B 74.7(17) . . ?
C31 C30 Li1B 64.0(18) . . ?
C31 C30 C29 120.8(7) . . ?
C31 C30 C48 121.6(8) . . ?
C48 C30 Li1B 102.4(17) . . ?
C48 C30 C29 106.8(7) . . ?
C4 C31 Li1B 66(2) . . ?
C30 C31 C4 122.1(7) . . ?
C30 C31 Li1B 84(2) . . ?
C30 C31 C32 118.5(8) . . ?
C32 C31 C4 109.9(7) . . ?
C32 C31 Li1B 89.6(19) . . ?
C31 C32 Li1B 58.3(17) . . ?
C33 C32 Li1B 74.4(19) . . ?
C33 C32 C31 107.8(7) . . ?
C50 C32 Li1B 102.7(17) . . ?
C50 C32 C31 120.6(8) . . ?
C50 C32 C33 120.6(8) . . ?
C5 C33 Li1B 58.4(17) . . ?
C5 C33 C32 108.4(7) . . ?
C32 C33 Li1B 75(2) . . ?
C34 C33 C5 121.3(8) . . ?
C34 C33 Li1B 103.4(17) . . ?
C34 C33 C32 120.1(8) . . ?
C33 C34 C35 119.7(8) . . ?
C33 C34 C52 119.7(8) . . ?
C35 C34 C52 108.2(7) . . ?
C34 C35 C54 107.6(7) . . ?
C36 C35 C34 119.0(8) . . ?
C36 C35 C54 119.9(8) . . ?
C35 C36 C6 121.2(8) . . ?
C35 C36 C37 120.0(8) . . ?
C37 C36 C6 108.8(7) . . ?
C36 C37 C23 107.8(7) . . ?
C38 C37 C23 120.6(8) . . ?
C38 C37 C36 120.1(7) . . ?
C37 C38 C39 120.2(8) . . ?
C37 C38 C55 120.0(8) . . ?
C39 C38 C55 107.6(8) . . ?
C40 C39 C38 119.1(8) . . ?
C40 C39 C57 119.8(8) . . ?
C57 C39 C38 108.5(7) . . ?
C39 C40 C24 120.1(8) . . ?
C39 C40 C41 120.3(8) . . ?
C41 C40 C24 108.5(7) . . ?
C40 C41 C42 108.3(7) . . ?
C59 C41 C40 120.4(8) . . ?
C59 C41 C42 119.3(8) . . ?
C25 C42 C41 107.3(7) . . ?
C43 C42 C25 120.8(8) . . ?
C43 C42 C41 120.0(8) . . ?
C42 C43 C44 119.0(8) . . ?
C42 C43 C61 121.2(8) . . ?
C61 C43 C44 107.8(8) . . ?
C27 C44 C43 120.5(7) . . ?
C27 C44 C45 119.6(8) . . ?
C45 C44 C43 107.8(7) . . ?
C44 C45 C62 108.3(8) . . ?
C46 C45 C44 119.9(8) . . ?
C46 C45 C62 120.1(8) . . ?
C29 C46 C47 108.7(7) . . ?
C45 C46 C29 119.9(8) . . ?
C45 C46 C47 119.8(8) . . ?
C48 C47 C46 107.5(7) . . ?
C64 C47 C46 119.3(8) . . ?
C64 C47 C48 121.5(8) . . ?
C47 C48 C30 109.1(7) . . ?
C49 C48 C30 118.9(8) . . ?
C49 C48 C47 120.4(8) . . ?
C48 C49 C50 120.1(8) . . ?
C48 C49 C66 119.6(8) . . ?
C50 C49 C66 107.4(7) . . ?
C32 C50 C49 120.2(8) . . ?
C32 C50 C51 118.9(8) . . ?
C49 C50 C51 108.7(8) . . ?
C52 C51 C50 120.9(8) . . ?
C52 C51 C67 120.4(8) . . ?
C67 C51 C50 107.0(8) . . ?
C51 C52 C34 119.8(8) . . ?
C51 C52 C53 120.9(8) . . ?
C53 C52 C34 107.7(7) . . ?
C52 C53 C54 108.1(7) . . ?
C69 C53 C52 119.2(8) . . ?
C69 C53 C54 120.3(8) . . ?
C53 C54 C35 108.4(7) . . ?
C55 C54 C35 120.2(8) . . ?
C55 C54 C53 119.6(8) . . ?
C54 C55 C38 119.8(8) . . ?
C54 C55 C56 120.8(8) . . ?
C56 C55 C38 107.7(8) . . ?
C57 C56 C55 108.3(7) . . ?
C70 C56 C55 119.2(8) . . ?
C70 C56 C57 120.4(8) . . ?
C39 C57 C56 107.9(8) . . ?
C58 C57 C39 120.0(8) . . ?
C58 C57 C56 119.7(8) . . ?
C57 C58 C59 120.2(8) . . ?
C57 C58 C72 120.5(8) . . ?
C72 C58 C59 107.7(7) . . ?
C41 C59 C58 119.3(8) . . ?
C41 C59 C60 120.5(8) . . ?
C60 C59 C58 107.9(7) . . ?
C61 C60 C59 119.7(8) . . ?
C61 C60 C73 120.1(8) . . ?
C73 C60 C59 107.9(8) . . ?
C60 C61 C43 119.2(8) . . ?
C60 C61 C62 120.0(8) . . ?
C62 C61 C43 108.9(8) . . ?
C61 C62 C45 107.2(7) . . ?
C63 C62 C45 119.0(8) . . ?
C63 C62 C61 120.9(8) . . ?
C62 C63 C64 120.7(8) . . ?
C62 C63 C74 118.7(8) . . ?
C64 C63 C74 108.8(8) . . ?
C47 C64 C63 121.0(8) . . ?
C47 C64 C65 118.2(8) . . ?
C63 C64 C65 108.4(8) . . ?
C66 C65 C64 121.3(8) . . ?
C66 C65 C75 119.8(8) . . ?
C75 C65 C64 107.2(8) . . ?
C65 C66 C49 119.0(8) . . ?
C65 C66 C67 120.4(8) . . ?
C67 C66 C49 108.1(8) . . ?
C66 C67 C51 108.8(8) . . ?
C68 C67 C51 118.8(8) . . ?
C68 C67 C66 120.5(8) . . ?
C67 C68 C69 120.6(8) . . ?
C67 C68 C76 119.4(8) . . ?
C76 C68 C69 108.2(8) . . ?
C53 C69 C68 120.2(8) . . ?
C53 C69 C70 119.9(8) . . ?
C70 C69 C68 108.2(8) . . ?
C56 C70 C69 120.1(8) . . ?
C56 C70 C71 119.2(8) . . ?
C69 C70 C71 108.0(8) . . ?
C72 C71 C70 120.5(8) . . ?
C72 C71 C76 120.0(8) . . ?
C76 C71 C70 107.9(8) . . ?
C71 C72 C58 119.7(8) . . ?
C71 C72 C73 120.4(8) . . ?
C73 C72 C58 108.1(7) . . ?
C60 C73 C72 108.4(8) . . ?
C74 C73 C60 119.8(8) . . ?
C74 C73 C72 119.6(8) . . ?
C73 C74 C63 120.6(8) . . ?
C73 C74 C75 120.1(8) . . ?
C75 C74 C63 107.2(8) . . ?
C65 C75 C74 108.4(8) . . ?
C76 C75 C65 120.1(8) . . ?
C76 C75 C74 119.6(8) . . ?
C68 C76 C71 107.6(8) . . ?
C75 C76 C68 119.8(8) . . ?
C75 C76 C71 120.3(8) . . ?
S1A N1A S2A 124.7(8) . . ?
S2B N1B S1B 128.1(10) . . ?
N1A S1A C77A 101.6(9) . . ?
O1A S1A N1A 108.9(8) . . ?
O1A S1A O2A 117.6(9) . . ?
O1A S1A C77A 104.0(9) . . ?
O2A S1A N1A 117.9(9) . . ?
O2A S1A C77A 104.2(10) . . ?
N1B S1B C77B 102.1(19) . . ?
O1B S1B N1B 128(3) . . ?
O1B S1B O2B 112(2) . . ?
O1B S1B C77B 104(2) . . ?
O2B S1B N1B 108.2(9) . . ?
O2B S1B C77B 97(2) . . ?
N1A S2A C78A 103.3(9) . . ?
O3A S2A N1A 107.9(9) . . ?
O3A S2A O4A 116.6(9) . . ?
O3A S2A C78A 103.4(9) . . ?
O4A S2A N1A 117.8(8) . . ?
O4A S2A C78A 106.0(9) . . ?
N1B S2B C78B 106(2) . . ?
O3B S2B N1B 101(4) . . ?
O3B S2B O4B 129(3) . . ?
O3B S2B C78B 104(3) . . ?
O4B S2B N1B 109.4(10) . . ?
O4B S2B C78B 106(2) . . ?
F1A C77A S1A 109.3(10) . . ?
F2A C77A S1A 108.5(9) . . ?
F2A C77A F1A 108.8(12) . . ?
F3A C77A S1A 113.5(9) . . ?
F3A C77A F1A 108.2(13) . . ?
F3A C77A F2A 108.5(11) . . ?
F1B C77B S1B 105(2) . . ?
F1B C77B F2B 110.6(11) . . ?
F1B C77B F3B 110.7(12) . . ?
F2B C77B S1B 112(2) . . ?
F2B C77B F3B 110.6(11) . . ?
F3B C77B S1B 108(2) . . ?
F4A C78A S2A 112.3(14) . . ?
F4A C78A F5A 105.6(16) . . ?
F5A C78A S2A 110.2(11) . . ?
F6A C78A S2A 111.0(10) . . ?
F6A C78A F4A 107.6(18) . . ?
F6A C78A F5A 110.1(14) . . ?
F4B C78B S2B 108(2) . . ?
F4B C78B F6B 104(4) . . ?
F5B C78B S2B 118(3) . . ?
F5B C78B F4B 108(3) . . ?
F5B C78B F6B 106(4) . . ?
F6B C78B S2B 112(3) . . ?
Cl1A C79A H79A 107.3 . . ?
Cl2A C79A Cl1A 113(3) . . ?
Cl2A C79A H79A 107.3 . . ?
C80A C79A Cl1A 110(3) . . ?
C80A C79A Cl2A 112(2) . . ?
C80A C79A H79A 107.3 . . ?
Cl1B C79B Cl2B 111(2) . . ?
Cl1B C79B H79B 109.3 . . ?
Cl2B C79B H79B 109.3 . . ?
C80B C79B Cl1B 116(3) . . ?
C80B C79B Cl2B 102(4) . . ?
C80B C79B H79B 109.3 . . ?
Cl3A C80A Cl4A 108(3) . . ?
Cl3A C80A H80A 108.6 . . ?
Cl4A C80A H80A 108.6 . . ?
C79A C80A Cl3A 112(2) . . ?
C79A C80A Cl4A 111(3) . . ?
C79A C80A H80A 108.6 . . ?
Cl3B C80B Cl4B 110(2) . . ?
Cl3B C80B H80B 108.7 . . ?
Cl4B C80B H80B 108.7 . . ?
C79B C80B Cl3B 109(4) . . ?
C79B C80B Cl4B 113(3) . . ?
C79B C80B H80B 108.7 . . ?

loop_
_geom_bond_atom_site_label_1
_geom_bond_atom_site_label_2
_geom_bond_distance
_geom_bond_site_symmetry_2
_geom_bond_publ_flag
Ir1 I1 2.6877(8) . ?
Ir1 I2 2.7611(6) . ?
Ir1 C1 2.187(8) . ?
Ir1 C2 2.184(8) . ?
Ir1 C7 2.156(8) . ?
Ir1 C8 2.182(9) . ?
Ir1 C9 2.195(8) . ?
Ir1 C10 2.200(8) . ?
Ir2 I1 2.6747(7) . ?
Ir2 I2 2.7740(6) . ?
Ir2 C3 2.175(8) . ?
Ir2 C4 2.185(8) . ?
Ir2 C11 2.150(9) . ?
Ir2 C12 2.187(9) . ?
Ir2 C13 2.191(9) . ?
Ir2 C14 2.216(8) . ?
C1 C2 1.497(11) . ?
C1 C6 1.506(11) . ?
C1 Li1A 2.38(5) . ?
C1 C23 1.480(12) . ?
C2 C3 1.535(11) . ?
C2 Li1A 2.24(5) . ?
C2 Li1B 2.57(8) . ?
C2 C26 1.495(11) . ?
C3 C4 1.502(11) . ?
C3 Li1A 2.29(5) . ?
C3 Li1B 2.25(7) . ?
C3 C28 1.478(11) . ?
C4 C5 1.501(11) . ?
C4 Li1A 2.47(6) . ?
C4 Li1B 2.20(7) . ?
C4 C31 1.483(11) . ?
C5 C6 1.387(11) . ?
C5 Li1A 2.45(5) . ?
C5 Li1B 2.32(8) . ?
C5 C33 1.442(11) . ?
C6 Li1A 2.40(4) . ?
C6 Li1B 2.60(9) . ?
C6 C36 1.444(11) . ?
Li1A C23 2.71(6) . ?
Li1A C26 2.41(5) . ?
Li1A C27 2.63(4) . ?
Li1A C28 2.46(5) . ?
Li1B C27 2.77(8) . ?
Li1B C28 2.34(8) . ?
Li1B C29 2.60(9) . ?
Li1B C30 2.57(9) . ?
Li1B C31 2.33(9) . ?
Li1B C32 2.73(8) . ?
Li1B C33 2.73(8) . ?
C7 H7 1.0000 . ?
C7 C8 1.429(13) . ?
C7 C15 1.535(13) . ?
C8 H8 1.0000 . ?
C8 C17 1.491(14) . ?
C9 H9 1.0000 . ?
C9 C10 1.387(12) . ?
C9 C16 1.521(12) . ?
C10 H10 1.0000 . ?
C10 C18 1.499(12) . ?
C11 H11 1.0000 . ?
C11 C12 1.472(14) . ?
C11 C19 1.498(14) . ?
C12 H12 1.0000 . ?
C12 C21 1.466(14) . ?
C13 H13 1.0000 . ?
C13 C14 1.391(13) . ?
C13 C20 1.543(13) . ?
C14 H14 1.0000 . ?
C14 C22 1.507(13) . ?
C15 H15A 0.9900 . ?
C15 H15B 0.9900 . ?
C15 C16 1.546(14) . ?
C16 H16A 0.9900 . ?
C16 H16B 0.9900 . ?
C17 H17A 0.9900 . ?
C17 H17B 0.9900 . ?
C17 C18 1.535(13) . ?
C18 H18A 0.9900 . ?
C18 H18B 0.9900 . ?
C19 H19A 0.9900 . ?
C19 H19B 0.9900 . ?
C19 C20 1.518(15) . ?
C20 H20A 0.9900 . ?
C20 H20B 0.9900 . ?
C21 H21A 0.9900 . ?
C21 H21B 0.9900 . ?
C21 C22 1.528(15) . ?
C22 H22A 0.9900 . ?
C22 H22B 0.9900 . ?
C23 C24 1.373(12) . ?
C23 C37 1.449(11) . ?
C24 C25 1.461(11) . ?
C24 C40 1.442(12) . ?
C25 C26 1.393(11) . ?
C25 C42 1.450(11) . ?
C26 C27 1.436(11) . ?
C27 C28 1.437(12) . ?
C27 C44 1.396(12) . ?
C28 C29 1.400(11) . ?
C29 C30 1.469(12) . ?
C29 C46 1.436(12) . ?
C30 C31 1.379(12) . ?
C30 C48 1.460(12) . ?
C31 C32 1.452(12) . ?
C32 C33 1.443(12) . ?
C32 C50 1.395(12) . ?
C33 C34 1.394(12) . ?
C34 C35 1.437(12) . ?
C34 C52 1.458(12) . ?
C35 C36 1.384(12) . ?
C35 C54 1.451(12) . ?
C36 C37 1.438(12) . ?
C37 C38 1.387(12) . ?
C38 C39 1.445(12) . ?
C38 C55 1.449(12) . ?
C39 C40 1.395(12) . ?
C39 C57 1.438(12) . ?
C40 C41 1.440(12) . ?
C41 C42 1.461(12) . ?
C41 C59 1.383(12) . ?
C42 C43 1.374(12) . ?
C43 C44 1.444(12) . ?
C43 C61 1.440(12) . ?
C44 C45 1.444(12) . ?
C45 C46 1.387(13) . ?
C45 C62 1.452(12) . ?
C46 C47 1.461(12) . ?
C47 C48 1.430(12) . ?
C47 C64 1.387(12) . ?
C48 C49 1.396(12) . ?
C49 C50 1.435(12) . ?
C49 C66 1.469(12) . ?
C50 C51 1.455(12) . ?
C51 C52 1.383(12) . ?
C51 C67 1.454(12) . ?
C52 C53 1.439(13) . ?
C53 C54 1.441(12) . ?
C53 C69 1.393(12) . ?
C54 C55 1.378(13) . ?
C55 C56 1.447(12) . ?
C56 C57 1.440(12) . ?
C56 C70 1.400(12) . ?
C57 C58 1.390(12) . ?
C58 C59 1.460(12) . ?
C58 C72 1.450(12) . ?
C59 C60 1.453(12) . ?
C60 C61 1.401(13) . ?
C60 C73 1.445(12) . ?
C61 C62 1.438(13) . ?
C62 C63 1.404(12) . ?
C63 C64 1.412(13) . ?
C63 C74 1.459(12) . ?
C64 C65 1.472(12) . ?
C65 C66 1.386(13) . ?
C65 C75 1.441(13) . ?
C66 C67 1.423(13) . ?
C67 C68 1.390(13) . ?
C68 C69 1.449(13) . ?
C68 C76 1.448(13) . ?
C69 C70 1.436(13) . ?
C70 C71 1.456(12) . ?
C71 C72 1.381(12) . ?
C71 C76 1.450(12) . ?
C72 C73 1.448(13) . ?
C73 C74 1.398(13) . ?
C74 C75 1.452(12) . ?
C75 C76 1.387(13) . ?
N1A S1A 1.565(9) . ?
N1A S2A 1.570(9) . ?
N1B S1B 1.560(9) . ?
N1B S2B 1.557(10) . ?
S1A O1A 1.428(9) . ?
S1A O2A 1.434(9) . ?
S1A C77A 1.832(9) . ?
S1B O1B 1.440(10) . ?
S1B O2B 1.446(10) . ?
S1B C77B 1.816(10) . ?
S2A O3A 1.414(9) . ?
S2A O4A 1.417(9) . ?
S2A C78A 1.839(10) . ?
S2B O3B 1.432(10) . ?
S2B O4B 1.434(10) . ?
S2B C78B 1.826(10) . ?
C77A F1A 1.321(9) . ?
C77A F2A 1.318(9) . ?
C77A F3A 1.311(9) . ?
C77B F1B 1.304(10) . ?
C77B F2B 1.304(10) . ?
C77B F3B 1.306(10) . ?
C78A F4A 1.326(10) . ?
C78A F5A 1.326(10) . ?
C78A F6A 1.323(10) . ?
C78B F4B 1.315(10) . ?
C78B F5B 1.314(10) . ?
C78B F6B 1.317(10) . ?
Cl1A C79A 1.79(5) . ?
Cl1B C79B 1.73(4) . ?
Cl2A C79A 1.66(4) . ?
Cl2B C79B 1.88(4) . ?
Cl3A C80A 1.76(5) . ?
Cl3B C80B 1.77(4) . ?
Cl4A C80A 1.84(5) . ?
Cl4B C80B 1.82(4) . ?
C79A H79A 1.0000 . ?
C79A C80A 1.54(5) . ?
C79B H79B 1.0000 . ?
C79B C80B 1.42(6) . ?
C80A H80A 1.0000 . ?
C80B H80B 1.0000 . ?

loop_
_geom_torsion_atom_site_label_1
_geom_torsion_atom_site_label_2
_geom_torsion_atom_site_label_3
_geom_torsion_atom_site_label_4
_geom_torsion
_geom_torsion_site_symmetry_1
_geom_torsion_site_symmetry_2
_geom_torsion_site_symmetry_3
_geom_torsion_site_symmetry_4
_geom_torsion_publ_flag
Ir1 C1 C2 C3 112.8(7) . . . . ?
Ir1 C1 C2 Li1A 172.1(16) . . . . ?
Ir1 C1 C2 Li1B 162.3(18) . . . . ?
Ir1 C1 C2 C26 -118.6(6) . . . . ?
Ir1 C1 C6 C5 -76.4(9) . . . . ?
Ir1 C1 C6 Li1A -132.9(15) . . . . ?
Ir1 C1 C6 Li1B -125.8(18) . . . . ?
Ir1 C1 C6 C36 135.3(6) . . . . ?
Ir1 C1 C23 Li1A 143.0(12) . . . . ?
Ir1 C1 C23 C24 77.1(9) . . . . ?
Ir1 C1 C23 C37 -135.2(6) . . . . ?
Ir1 C2 C3 Ir2 0.4(8) . . . . ?
Ir1 C2 C3 C4 82.7(8) . . . . ?
Ir1 C2 C3 Li1A 144.3(12) . . . . ?
Ir1 C2 C3 Li1B 143(2) . . . . ?
Ir1 C2 C3 C28 -145.2(5) . . . . ?
Ir1 C2 C26 Li1A -150.5(17) . . . . ?
Ir1 C2 C26 C25 -73.8(9) . . . . ?
Ir1 C2 C26 C27 139.2(6) . . . . ?
Ir1 C7 C8 C17 -102.0(9) . . . . ?
Ir1 C7 C15 C16 -12.7(10) . . . . ?
Ir1 C8 C17 C18 -35.9(9) . . . . ?
Ir1 C9 C10 C18 106.0(9) . . . . ?
Ir1 C9 C16 C15 -35.8(9) . . . . ?
Ir1 C10 C18 C17 -11.0(9) . . . . ?
Ir2 C3 C4 C5 118.5(7) . . . . ?
Ir2 C3 C4 Li1A 169.4(14) . . . . ?
Ir2 C3 C4 Li1B -179(3) . . . . ?
Ir2 C3 C4 C31 -116.9(7) . . . . ?
Ir2 C3 C28 Li1A 153.6(17) . . . . ?
Ir2 C3 C28 Li1B 139(2) . . . . ?
Ir2 C3 C28 C27 -138.4(6) . . . . ?
Ir2 C3 C28 C29 72.6(9) . . . . ?
Ir2 C4 C5 C6 76.7(9) . . . . ?
Ir2 C4 C5 Li1A 130.5(15) . . . . ?
Ir2 C4 C5 Li1B 143(2) . . . . ?
Ir2 C4 C5 C33 -136.2(6) . . . . ?
Ir2 C4 C31 Li1B -143(2) . . . . ?
Ir2 C4 C31 C30 -77.7(10) . . . . ?
Ir2 C4 C31 C32 136.7(6) . . . . ?
Ir2 C11 C12 C21 104.1(9) . . . . ?
Ir2 C11 C19 C20 10.4(11) . . . . ?
Ir2 C12 C21 C22 34.9(11) . . . . ?
Ir2 C13 C14 C22 -106.1(9) . . . . ?
Ir2 C13 C20 C19 34.0(10) . . . . ?
Ir2 C14 C22 C21 12.7(10) . . . . ?
C1 C2 C3 Ir2 -82.4(8) . . . . ?
C1 C2 C3 C4 -0.2(11) . . . . ?
C1 C2 C3 Li1A 61.5(13) . . . . ?
C1 C2 C3 Li1B 60(2) . . . . ?
C1 C2 C3 C28 132.0(7) . . . . ?
C1 C2 C26 Li1A -68.5(17) . . . . ?
C1 C2 C26 C25 8.3(11) . . . . ?
C1 C2 C26 C27 -138.8(7) . . . . ?
C1 C6 C36 C35 151.9(7) . . . . ?
C1 C6 C36 C37 6.3(9) . . . . ?
C1 C23 C24 C25 7.1(12) . . . . ?
C1 C23 C24 C40 145.8(8) . . . . ?
C1 C23 C37 C36 -7.6(9) . . . . ?
C1 C23 C37 C38 -150.9(7) . . . . ?
C2 C1 C6 C5 6.0(11) . . . . ?
C2 C1 C6 Li1A -50.5(15) . . . . ?
C2 C1 C6 Li1B -43.3(18) . . . . ?
C2 C1 C6 C36 -142.2(7) . . . . ?
C2 C1 C23 Li1A 59.8(12) . . . . ?
C2 C1 C23 C24 -6.1(11) . . . . ?
C2 C1 C23 C37 141.6(7) . . . . ?
C2 C3 C4 Ir2 -112.7(7) . . . . ?
C2 C3 C4 C5 5.8(11) . . . . ?
C2 C3 C4 Li1A 56.7(15) . . . . ?
C2 C3 C4 Li1B 68(3) . . . . ?
C2 C3 C4 C31 130.4(8) . . . . ?
C2 C3 C28 Li1A -63.4(17) . . . . ?
C2 C3 C28 Li1B -78(2) . . . . ?
C2 C3 C28 C27 4.6(8) . . . . ?
C2 C3 C28 C29 -144.4(8) . . . . ?
C2 C26 C27 Li1A 59.4(13) . . . . ?
C2 C26 C27 Li1B 54.8(16) . . . . ?
C2 C26 C27 C28 6.0(9) . . . . ?
C2 C26 C27 C44 151.9(7) . . . . ?
C3 C2 C26 Li1A 67.2(17) . . . . ?
C3 C2 C26 C25 144.0(7) . . . . ?
C3 C2 C26 C27 -3.1(9) . . . . ?
C3 C4 C5 C6 -5.7(11) . . . . ?
C3 C4 C5 Li1A 48.0(15) . . . . ?
C3 C4 C5 Li1B 61(2) . . . . ?
C3 C4 C5 C33 141.3(7) . . . . ?
C3 C4 C31 Li1B -60(2) . . . . ?
C3 C4 C31 C30 4.9(12) . . . . ?
C3 C4 C31 C32 -140.8(7) . . . . ?
C3 C28 C29 Li1B 59(2) . . . . ?
C3 C28 C29 C30 9.6(12) . . . . ?
C3 C28 C29 C46 147.1(8) . . . . ?
C4 C3 C28 Li1A 70.7(17) . . . . ?
C4 C3 C28 Li1B 56(2) . . . . ?
C4 C3 C28 C27 138.7(7) . . . . ?
C4 C3 C28 C29 -10.3(11) . . . . ?
C4 C5 C6 C1 -0.3(12) . . . . ?
C4 C5 C6 Li1A 54.3(12) . . . . ?
C4 C5 C6 Li1B 57.3(19) . . . . ?
C4 C5 C6 C36 144.6(8) . . . . ?
C4 C5 C33 Li1B -64(2) . . . . ?
C4 C5 C33 C32 -6.1(9) . . . . ?
C4 C5 C33 C34 -151.2(7) . . . . ?
C4 C31 C32 Li1B 64(2) . . . . ?
C4 C31 C32 C33 6.4(9) . . . . ?
C4 C31 C32 C50 150.6(8) . . . . ?
C5 C4 C31 Li1B 71(2) . . . . ?
C5 C4 C31 C30 136.0(8) . . . . ?
C5 C4 C31 C32 -9.6(9) . . . . ?
C5 C6 C36 C35 2.5(12) . . . . ?
C5 C6 C36 C37 -143.0(7) . . . . ?
C5 C33 C34 C35 1.7(12) . . . . ?
C5 C33 C34 C52 139.5(8) . . . . ?
C6 C1 C2 Ir1 -118.3(7) . . . . ?
C6 C1 C2 C3 -5.6(11) . . . . ?
C6 C1 C2 Li1A 53.7(17) . . . . ?
C6 C1 C2 Li1B 43.9(19) . . . . ?
C6 C1 C2 C26 123.1(8) . . . . ?
C6 C1 C23 Li1A -70.9(11) . . . . ?
C6 C1 C23 C24 -136.7(8) . . . . ?
C6 C1 C23 C37 11.0(8) . . . . ?
C6 C5 C33 Li1B 84(2) . . . . ?
C6 C5 C33 C32 142.7(8) . . . . ?
C6 C5 C33 C34 -2.4(12) . . . . ?
C6 C36 C37 C23 0.7(9) . . . . ?
C6 C36 C37 C38 144.2(8) . . . . ?
Li1A C1 C2 Ir1 -172.1(16) . . . . ?
Li1A C1 C2 C3 -59.3(17) . . . . ?
Li1A C1 C2 C26 69.3(17) . . . . ?
Li1A C1 C6 C5 56.5(16) . . . . ?
Li1A C1 C6 C36 -91.7(15) . . . . ?
Li1A C1 C23 C24 -65.8(13) . . . . ?
Li1A C1 C23 C37 81.8(12) . . . . ?
Li1A C2 C3 Ir2 -143.9(12) . . . . ?
Li1A C2 C3 C4 -61.7(13) . . . . ?
Li1A C2 C3 C28 70.5(12) . . . . ?
Li1A C2 C26 C25 76.8(17) . . . . ?
Li1A C2 C26 C27 -70.3(17) . . . . ?
Li1A C3 C4 Ir2 -169.4(14) . . . . ?
Li1A C3 C4 C5 -50.9(15) . . . . ?
Li1A C3 C4 C31 73.7(16) . . . . ?
Li1A C3 C28 C27 68.0(17) . . . . ?
Li1A C3 C28 C29 -81.0(18) . . . . ?
Li1A C4 C5 C6 -53.8(15) . . . . ?
Li1A C4 C5 C33 93.3(15) . . . . ?
Li1A C4 C31 C30 65.6(12) . . . . ?
Li1A C4 C31 C32 -80.1(11) . . . . ?
Li1A C5 C6 C1 -54.6(12) . . . . ?
Li1A C5 C6 C36 90.2(12) . . . . ?
Li1A C5 C33 C32 68.9(15) . . . . ?
Li1A C5 C33 C34 -76.2(16) . . . . ?
Li1A C6 C36 C35 79.6(17) . . . . ?
Li1A C6 C36 C37 -66.0(16) . . . . ?
Li1A C23 C24 C25 -46.0(11) . . . . ?
Li1A C23 C24 C40 92.8(11) . . . . ?
Li1A C23 C37 C36 52.5(12) . . . . ?
Li1A C23 C37 C38 -90.8(13) . . . . ?
Li1A C26 C27 C28 -53.4(14) . . . . ?
Li1A C26 C27 C44 92.4(14) . . . . ?
Li1A C27 C28 C3 -59.0(13) . . . . ?
Li1A C27 C28 C29 91.9(13) . . . . ?
Li1A C27 C44 C43 67.3(17) . . . . ?
Li1A C27 C44 C45 -70.6(17) . . . . ?
Li1A C28 C29 C30 -55.2(14) . . . . ?
Li1A C28 C29 C46 82.3(14) . . . . ?
Li1B C2 C3 Ir2 -143(2) . . . . ?
Li1B C2 C3 C4 -60(2) . . . . ?
Li1B C2 C3 C28 72(2) . . . . ?
Li1B C2 C26 C25 87(2) . . . . ?
Li1B C2 C26 C27 -60(2) . . . . ?
Li1B C3 C4 Ir2 179(3) . . . . ?
Li1B C3 C4 C5 -62(3) . . . . ?
Li1B C3 C4 C31 62(3) . . . . ?
Li1B C3 C28 C27 83(2) . . . . ?
Li1B C3 C28 C29 -66(2) . . . . ?
Li1B C4 C5 C6 -67(2) . . . . ?
Li1B C4 C5 C33 81(2) . . . . ?
Li1B C4 C31 C30 65(2) . . . . ?
Li1B C4 C31 C32 -80(2) . . . . ?
Li1B C5 C6 C1 -58(2) . . . . ?
Li1B C5 C6 C36 87.3(19) . . . . ?
Li1B C5 C33 C32 58(2) . . . . ?
Li1B C5 C33 C34 -87(2) . . . . ?
Li1B C6 C36 C35 67(2) . . . . ?
Li1B C6 C36 C37 -78(2) . . . . ?
Li1B C27 C28 C3 -67(2) . . . . ?
Li1B C27 C28 C29 84(2) . . . . ?
Li1B C27 C44 C43 80(2) . . . . ?
Li1B C27 C44 C45 -58(2) . . . . ?
Li1B C28 C29 C30 -49(2) . . . . ?
Li1B C28 C29 C46 89(2) . . . . ?
Li1B C29 C30 C31 -46.2(19) . . . . ?
Li1B C29 C30 C48 98.7(18) . . . . ?
Li1B C29 C46 C45 67(2) . . . . ?
Li1B C29 C46 C47 -76(2) . . . . ?
Li1B C30 C31 C4 -57(2) . . . . ?
Li1B C30 C31 C32 86(2) . . . . ?
Li1B C30 C48 C47 76.5(19) . . . . ?
Li1B C30 C48 C49 -66.9(19) . . . . ?
Li1B C31 C32 C33 -58(2) . . . . ?
Li1B C31 C32 C50 86(2) . . . . ?
Li1B C32 C33 C5 -48.7(17) . . . . ?
Li1B C32 C33 C34 97.0(17) . . . . ?
Li1B C32 C50 C49 59(2) . . . . ?
Li1B C32 C50 C51 -79(2) . . . . ?
Li1B C33 C34 C35 -59(2) . . . . ?
Li1B C33 C34 C52 79(2) . . . . ?
C7 C8 C17 C18 43.5(12) . . . . ?
C7 C15 C16 C9 31.8(11) . . . . ?
C8 C7 C15 C16 -96.3(10) . . . . ?
C8 C17 C18 C10 31.0(11) . . . . ?
C9 C10 C18 C17 -94.5(11) . . . . ?
C10 C9 C16 C15 45.8(12) . . . . ?
C11 C12 C21 C22 -44.7(13) . . . . ?
C11 C19 C20 C13 -29.4(12) . . . . ?
C12 C11 C19 C20 93.9(11) . . . . ?
C12 C21 C22 C14 -31.0(12) . . . . ?
C13 C14 C22 C21 95.4(11) . . . . ?
C14 C13 C20 C19 -47.6(12) . . . . ?
C15 C7 C8 Ir1 107.9(8) . . . . ?
C15 C7 C8 C17 5.9(14) . . . . ?
C16 C9 C10 Ir1 -103.5(9) . . . . ?
C16 C9 C10 C18 2.5(14) . . . . ?
C19 C11 C12 Ir2 -108.3(9) . . . . ?
C19 C11 C12 C21 -4.2(14) . . . . ?
C20 C13 C14 Ir2 102.8(9) . . . . ?
C20 C13 C14 C22 -3.3(15) . . . . ?
C23 C1 C2 Ir1 117.1(7) . . . . ?
C23 C1 C2 C3 -130.1(8) . . . . ?
C23 C1 C2 Li1A -70.8(17) . . . . ?
C23 C1 C2 Li1B -80.6(19) . . . . ?
C23 C1 C2 C26 -1.5(10) . . . . ?
C23 C1 C6 C5 137.8(8) . . . . ?
C23 C1 C6 Li1A 81.3(15) . . . . ?
C23 C1 C6 Li1B 88.4(18) . . . . ?
C23 C1 C6 C36 -10.5(8) . . . . ?
C23 C24 C25 C26 -0.2(12) . . . . ?
C23 C24 C25 C42 143.6(8) . . . . ?
C23 C24 C40 C39 0.6(12) . . . . ?
C23 C24 C40 C41 -143.4(8) . . . . ?
C23 C37 C38 C39 1.1(12) . . . . ?
C23 C37 C38 C55 138.9(8) . . . . ?
C24 C23 C37 C36 141.5(7) . . . . ?
C24 C23 C37 C38 -1.8(11) . . . . ?
C24 C25 C26 C2 -7.7(11) . . . . ?
C24 C25 C26 Li1A 54.2(13) . . . . ?
C24 C25 C26 C27 136.5(8) . . . . ?
C24 C25 C42 C41 0.4(9) . . . . ?
C24 C25 C42 C43 -142.4(8) . . . . ?
C24 C40 C41 C42 0.6(9) . . . . ?
C24 C40 C41 C59 143.0(8) . . . . ?
C25 C24 C40 C39 143.6(8) . . . . ?
C25 C24 C40 C41 -0.4(9) . . . . ?
C25 C26 C27 Li1A -89.1(14) . . . . ?
C25 C26 C27 Li1B -93.8(17) . . . . ?
C25 C26 C27 C28 -142.5(7) . . . . ?
C25 C26 C27 C44 3.3(11) . . . . ?
C25 C42 C43 C44 -0.2(11) . . . . ?
C25 C42 C43 C61 138.0(8) . . . . ?
C26 C2 C3 Ir2 144.7(5) . . . . ?
C26 C2 C3 C4 -133.1(7) . . . . ?
C26 C2 C3 Li1A -71.4(12) . . . . ?
C26 C2 C3 Li1B -73(2) . . . . ?
C26 C2 C3 C28 -0.9(8) . . . . ?
C26 C25 C42 C41 144.1(7) . . . . ?
C26 C25 C42 C43 1.3(12) . . . . ?
C26 C27 C28 C3 -6.7(9) . . . . ?
C26 C27 C28 Li1A 52.3(13) . . . . ?
C26 C27 C28 Li1B 60(2) . . . . ?
C26 C27 C28 C29 144.2(7) . . . . ?
C26 C27 C44 C43 -2.3(11) . . . . ?
C26 C27 C44 C45 -140.2(8) . . . . ?
C27 C28 C29 Li1B -88(2) . . . . ?
C27 C28 C29 C30 -137.2(8) . . . . ?
C27 C28 C29 C46 0.2(11) . . . . ?
C27 C44 C45 C46 -0.1(12) . . . . ?
C27 C44 C45 C62 143.0(8) . . . . ?
C28 C3 C4 Ir2 119.8(7) . . . . ?
C28 C3 C4 C5 -121.7(8) . . . . ?
C28 C3 C4 Li1A -70.8(15) . . . . ?
C28 C3 C4 Li1B -59(3) . . . . ?
C28 C3 C4 C31 2.9(11) . . . . ?
C28 C27 C44 C43 139.2(8) . . . . ?
C28 C27 C44 C45 1.3(11) . . . . ?
C28 C29 C30 Li1B 45.0(18) . . . . ?
C28 C29 C30 C31 -1.1(12) . . . . ?
C28 C29 C30 C48 143.7(8) . . . . ?
C28 C29 C46 C45 0.9(12) . . . . ?
C28 C29 C46 C47 -142.2(8) . . . . ?
C29 C30 C31 C4 -6.0(13) . . . . ?
C29 C30 C31 Li1B 51(2) . . . . ?
C29 C30 C31 C32 136.9(8) . . . . ?
C29 C30 C48 C47 -1.0(9) . . . . ?
C29 C30 C48 C49 -144.4(8) . . . . ?
C29 C46 C47 C48 0.2(9) . . . . ?
C29 C46 C47 C64 144.0(8) . . . . ?
C30 C29 C46 C45 142.3(8) . . . . ?
C30 C29 C46 C47 -0.8(9) . . . . ?
C30 C31 C32 Li1B -83(2) . . . . ?
C30 C31 C32 C33 -140.7(8) . . . . ?
C30 C31 C32 C50 3.6(12) . . . . ?
C30 C48 C49 C50 1.9(12) . . . . ?
C30 C48 C49 C66 138.4(8) . . . . ?
C31 C4 C5 C6 -137.5(8) . . . . ?
C31 C4 C5 Li1A -83.8(15) . . . . ?
C31 C4 C5 Li1B -71(2) . . . . ?
C31 C4 C5 C33 9.5(9) . . . . ?
C31 C30 C48 C47 143.5(8) . . . . ?
C31 C30 C48 C49 0.1(12) . . . . ?
C31 C32 C33 C5 -0.1(9) . . . . ?
C31 C32 C33 Li1B 48.5(17) . . . . ?
C31 C32 C33 C34 145.5(8) . . . . ?
C31 C32 C50 C49 -1.7(12) . . . . ?
C31 C32 C50 C51 -140.0(8) . . . . ?
C32 C33 C34 C35 -139.4(8) . . . . ?
C32 C33 C34 C52 -1.7(12) . . . . ?
C32 C50 C51 C52 -0.2(12) . . . . ?
C32 C50 C51 C67 142.8(8) . . . . ?
C33 C5 C6 C1 -144.5(8) . . . . ?
C33 C5 C6 Li1A -89.9(12) . . . . ?
C33 C5 C6 Li1B -87.0(19) . . . . ?
C33 C5 C6 C36 0.3(11) . . . . ?
C33 C32 C50 C49 138.0(8) . . . . ?
C33 C32 C50 C51 -0.2(12) . . . . ?
C33 C34 C35 C36 1.1(12) . . . . ?
C33 C34 C35 C54 141.8(8) . . . . ?
C33 C34 C52 C51 1.2(12) . . . . ?
C33 C34 C52 C53 -142.2(8) . . . . ?
C34 C35 C36 C6 -3.2(12) . . . . ?
C34 C35 C36 C37 138.6(8) . . . . ?
C34 C35 C54 C53 0.6(9) . . . . ?
C34 C35 C54 C55 -142.1(8) . . . . ?
C34 C52 C53 C54 0.5(9) . . . . ?
C34 C52 C53 C69 142.8(8) . . . . ?
C35 C34 C52 C51 143.3(8) . . . . ?
C35 C34 C52 C53 -0.1(9) . . . . ?
C35 C36 C37 C23 -145.4(7) . . . . ?
C35 C36 C37 C38 -1.9(12) . . . . ?
C35 C54 C55 C38 0.0(12) . . . . ?
C35 C54 C55 C56 138.5(8) . . . . ?
C36 C35 C54 C53 140.9(8) . . . . ?
C36 C35 C54 C55 -1.8(12) . . . . ?
C36 C37 C38 C39 -137.7(8) . . . . ?
C36 C37 C38 C55 0.0(12) . . . . ?
C37 C23 C24 C25 -137.8(8) . . . . ?
C37 C23 C24 C40 0.9(12) . . . . ?
C37 C38 C39 C40 0.4(12) . . . . ?
C37 C38 C39 C57 142.2(8) . . . . ?
C37 C38 C55 C54 0.9(12) . . . . ?
C37 C38 C55 C56 -142.4(8) . . . . ?
C38 C39 C40 C24 -1.2(12) . . . . ?
C38 C39 C40 C41 138.5(8) . . . . ?
C38 C39 C57 C56 0.3(9) . . . . ?
C38 C39 C57 C58 -141.7(8) . . . . ?
C38 C55 C56 C57 0.2(9) . . . . ?
C38 C55 C56 C70 143.0(8) . . . . ?
C39 C38 C55 C54 143.3(8) . . . . ?
C39 C38 C55 C56 0.0(9) . . . . ?
C39 C40 C41 C42 -143.3(8) . . . . ?
C39 C40 C41 C59 -0.9(12) . . . . ?
C39 C57 C58 C59 -0.7(12) . . . . ?
C39 C57 C58 C72 137.9(8) . . . . ?
C40 C24 C25 C26 -143.7(7) . . . . ?
C40 C24 C25 C42 0.0(9) . . . . ?
C40 C39 C57 C56 141.8(8) . . . . ?
C40 C39 C57 C58 -0.2(12) . . . . ?
C40 C41 C42 C25 -0.6(9) . . . . ?
C40 C41 C42 C43 142.5(8) . . . . ?
C40 C41 C59 C58 0.0(12) . . . . ?
C40 C41 C59 C60 -137.8(8) . . . . ?
C41 C42 C43 C44 -138.4(8) . . . . ?
C41 C42 C43 C61 -0.2(12) . . . . ?
C41 C59 C60 C61 -0.3(12) . . . . ?
C41 C59 C60 C73 142.1(8) . . . . ?
C42 C25 C26 C2 -147.1(7) . . . . ?
C42 C25 C26 Li1A -85.1(13) . . . . ?
C42 C25 C26 C27 -2.8(11) . . . . ?
C42 C41 C59 C58 138.3(8) . . . . ?
C42 C41 C59 C60 0.6(12) . . . . ?
C42 C43 C44 C27 0.7(11) . . . . ?
C42 C43 C44 C45 143.0(8) . . . . ?
C42 C43 C61 C60 0.5(12) . . . . ?
C42 C43 C61 C62 -142.2(8) . . . . ?
C43 C44 C45 C46 -142.8(8) . . . . ?
C43 C44 C45 C62 0.4(9) . . . . ?
C43 C61 C62 C45 0.3(9) . . . . ?
C43 C61 C62 C63 141.2(8) . . . . ?
C44 C27 C28 C3 -152.3(7) . . . . ?
C44 C27 C28 Li1A -93.3(13) . . . . ?
C44 C27 C28 Li1B -85(2) . . . . ?
C44 C27 C28 C29 -1.4(11) . . . . ?
C44 C43 C61 C60 142.6(8) . . . . ?
C44 C43 C61 C62 -0.1(9) . . . . ?
C44 C45 C46 C29 -1.0(12) . . . . ?
C44 C45 C46 C47 138.1(8) . . . . ?
C44 C45 C62 C61 -0.4(9) . . . . ?
C44 C45 C62 C63 -142.2(8) . . . . ?
C45 C46 C47 C48 -143.0(8) . . . . ?
C45 C46 C47 C64 0.8(12) . . . . ?
C45 C62 C63 C64 -1.0(12) . . . . ?
C45 C62 C63 C74 137.8(8) . . . . ?
C46 C29 C30 Li1B -97.5(18) . . . . ?
C46 C29 C30 C31 -143.7(8) . . . . ?
C46 C29 C30 C48 1.1(9) . . . . ?
C46 C45 C62 C61 142.6(8) . . . . ?
C46 C45 C62 C63 0.8(12) . . . . ?
C46 C47 C48 C30 0.5(9) . . . . ?
C46 C47 C48 C49 143.3(8) . . . . ?
C46 C47 C64 C63 -1.0(12) . . . . ?
C46 C47 C64 C65 -138.6(8) . . . . ?
C47 C48 C49 C50 -137.4(8) . . . . ?
C47 C48 C49 C66 -0.8(12) . . . . ?
C47 C64 C65 C66 -0.1(12) . . . . ?
C47 C64 C65 C75 142.7(8) . . . . ?
C48 C30 C31 C4 -145.7(8) . . . . ?
C48 C30 C31 Li1B -89(2) . . . . ?
C48 C30 C31 C32 -2.7(12) . . . . ?
C48 C47 C64 C63 137.7(8) . . . . ?
C48 C47 C64 C65 0.0(12) . . . . ?
C48 C49 C50 C32 -1.0(13) . . . . ?
C48 C49 C50 C51 141.0(8) . . . . ?
C48 C49 C66 C65 0.7(12) . . . . ?
C48 C49 C66 C67 -141.3(8) . . . . ?
C49 C50 C51 C52 -142.8(8) . . . . ?
C49 C50 C51 C67 0.2(9) . . . . ?
C49 C66 C67 C51 0.0(10) . . . . ?
C49 C66 C67 C68 142.4(8) . . . . ?
C50 C32 C33 C5 -144.4(8) . . . . ?
C50 C32 C33 Li1B -95.8(17) . . . . ?
C50 C32 C33 C34 1.2(12) . . . . ?
C50 C49 C66 C65 142.2(8) . . . . ?
C50 C49 C66 C67 0.1(9) . . . . ?
C50 C51 C52 C34 -0.3(12) . . . . ?
C50 C51 C52 C53 138.3(8) . . . . ?
C50 C51 C67 C66 -0.2(9) . . . . ?
C50 C51 C67 C68 -143.3(8) . . . . ?
C51 C52 C53 C54 -142.4(8) . . . . ?
C51 C52 C53 C69 -0.1(12) . . . . ?
C51 C67 C68 C69 0.1(12) . . . . ?
C51 C67 C68 C76 138.6(8) . . . . ?
C52 C34 C35 C36 -141.0(8) . . . . ?
C52 C34 C35 C54 -0.3(9) . . . . ?
C52 C51 C67 C66 143.1(8) . . . . ?
C52 C51 C67 C68 0.0(12) . . . . ?
C52 C53 C54 C35 -0.6(9) . . . . ?
C52 C53 C54 C55 142.3(8) . . . . ?
C52 C53 C69 C68 0.2(12) . . . . ?
C52 C53 C69 C70 -138.7(8) . . . . ?
C53 C54 C55 C38 -138.6(8) . . . . ?
C53 C54 C55 C56 0.0(12) . . . . ?
C53 C69 C70 C56 1.1(12) . . . . ?
C53 C69 C70 C71 142.4(8) . . . . ?
C54 C35 C36 C6 -139.0(8) . . . . ?
C54 C35 C36 C37 2.8(12) . . . . ?
C54 C53 C69 C68 137.8(8) . . . . ?
C54 C53 C69 C70 -1.0(12) . . . . ?
C54 C55 C56 C57 -142.7(8) . . . . ?
C54 C55 C56 C70 0.1(12) . . . . ?
C55 C38 C39 C40 -142.0(8) . . . . ?
C55 C38 C39 C57 -0.2(9) . . . . ?
C55 C56 C57 C39 -0.3(9) . . . . ?
C55 C56 C57 C58 141.8(8) . . . . ?
C55 C56 C70 C69 -0.6(12) . . . . ?
C55 C56 C70 C71 -137.7(8) . . . . ?
C56 C57 C58 C59 -138.3(8) . . . . ?
C56 C57 C58 C72 0.3(12) . . . . ?
C56 C70 C71 C72 -0.4(12) . . . . ?
C56 C70 C71 C76 142.7(8) . . . . ?
C57 C39 C40 C24 -138.7(8) . . . . ?
C57 C39 C40 C41 1.0(12) . . . . ?
C57 C56 C70 C69 137.6(9) . . . . ?
C57 C56 C70 C71 0.5(12) . . . . ?
C57 C58 C59 C41 0.8(12) . . . . ?
C57 C58 C59 C60 143.3(8) . . . . ?
C57 C58 C72 C71 -0.3(12) . . . . ?
C57 C58 C72 C73 -143.3(8) . . . . ?
C58 C59 C60 C61 -142.3(8) . . . . ?
C58 C59 C60 C73 0.1(9) . . . . ?
C58 C72 C73 C60 0.2(9) . . . . ?
C58 C72 C73 C74 142.5(8) . . . . ?
C59 C41 C42 C25 -143.5(8) . . . . ?
C59 C41 C42 C43 -0.3(12) . . . . ?
C59 C58 C72 C71 142.9(8) . . . . ?
C59 C58 C72 C73 -0.2(9) . . . . ?
C59 C60 C61 C43 -0.2(12) . . . . ?
C59 C60 C61 C62 138.4(8) . . . . ?
C59 C60 C73 C72 -0.2(9) . . . . ?
C59 C60 C73 C74 -142.4(8) . . . . ?
C60 C61 C62 C45 -142.1(8) . . . . ?
C60 C61 C62 C63 -1.2(12) . . . . ?
C60 C73 C74 C63 0.3(12) . . . . ?
C60 C73 C74 C75 138.0(8) . . . . ?
C61 C43 C44 C27 -142.5(8) . . . . ?
C61 C43 C44 C45 -0.2(9) . . . . ?
C61 C60 C73 C72 142.0(8) . . . . ?
C61 C60 C73 C74 -0.1(12) . . . . ?
C61 C62 C63 C64 -137.5(8) . . . . ?
C61 C62 C63 C74 1.3(12) . . . . ?
C62 C45 C46 C29 -139.8(8) . . . . ?
C62 C45 C46 C47 -0.8(12) . . . . ?
C62 C63 C64 C47 1.1(12) . . . . ?
C62 C63 C64 C65 142.4(8) . . . . ?
C62 C63 C74 C73 -0.9(12) . . . . ?
C62 C63 C74 C75 -143.4(8) . . . . ?
C63 C64 C65 C66 -142.6(8) . . . . ?
C63 C64 C65 C75 0.2(9) . . . . ?
C63 C74 C75 C65 0.2(9) . . . . ?
C63 C74 C75 C76 143.0(8) . . . . ?
C64 C47 C48 C30 -142.3(8) . . . . ?
C64 C47 C48 C49 0.5(12) . . . . ?
C64 C63 C74 C73 142.3(8) . . . . ?
C64 C63 C74 C75 -0.1(9) . . . . ?
C64 C65 C66 C49 -0.3(12) . . . . ?
C64 C65 C66 C67 137.1(8) . . . . ?
C64 C65 C75 C74 -0.2(9) . . . . ?
C64 C65 C75 C76 -142.9(8) . . . . ?
C65 C66 C67 C51 -141.4(8) . . . . ?
C65 C66 C67 C68 1.0(12) . . . . ?
C65 C75 C76 C68 0.2(12) . . . . ?
C65 C75 C76 C71 137.9(8) . . . . ?
C66 C49 C50 C32 -142.3(8) . . . . ?
C66 C49 C50 C51 -0.2(9) . . . . ?
C66 C65 C75 C74 143.2(8) . . . . ?
C66 C65 C75 C76 0.5(12) . . . . ?
C66 C67 C68 C69 -138.7(8) . . . . ?
C66 C67 C68 C76 -0.2(12) . . . . ?
C67 C51 C52 C34 -138.5(8) . . . . ?
C67 C51 C52 C53 0.1(12) . . . . ?
C67 C68 C69 C53 -0.2(12) . . . . ?
C67 C68 C69 C70 142.9(8) . . . . ?
C67 C68 C76 C71 -142.8(8) . . . . ?
C67 C68 C76 C75 -0.4(12) . . . . ?
C68 C69 C70 C56 -142.2(8) . . . . ?
C68 C69 C70 C71 -0.8(9) . . . . ?
C69 C53 C54 C35 -142.4(8) . . . . ?
C69 C53 C54 C55 0.5(12) . . . . ?
C69 C68 C76 C71 0.3(9) . . . . ?
C69 C68 C76 C75 142.7(8) . . . . ?
C69 C70 C71 C72 -142.2(8) . . . . ?
C69 C70 C71 C76 1.0(9) . . . . ?
C70 C56 C57 C39 -142.6(8) . . . . ?
C70 C56 C57 C58 -0.4(12) . . . . ?
C70 C71 C72 C58 0.3(12) . . . . ?
C70 C71 C72 C73 138.8(8) . . . . ?
C70 C71 C76 C68 -0.8(9) . . . . ?
C70 C71 C76 C75 -142.9(8) . . . . ?
C71 C72 C73 C60 -142.5(8) . . . . ?
C71 C72 C73 C74 -0.2(12) . . . . ?
C72 C58 C59 C41 -142.5(8) . . . . ?
C72 C58 C59 C60 0.0(9) . . . . ?
C72 C71 C76 C68 142.6(8) . . . . ?
C72 C71 C76 C75 0.4(12) . . . . ?
C72 C73 C74 C63 -137.6(8) . . . . ?
C72 C73 C74 C75 0.0(12) . . . . ?
C73 C60 C61 C43 -138.1(8) . . . . ?
C73 C60 C61 C62 0.5(12) . . . . ?
C73 C74 C75 C65 -142.4(8) . . . . ?
C73 C74 C75 C76 0.4(12) . . . . ?
C74 C63 C64 C47 -141.3(8) . . . . ?
C74 C63 C64 C65 0.0(9) . . . . ?
C74 C75 C76 C68 -138.3(8) . . . . ?
C74 C75 C76 C71 -0.6(12) . . . . ?
C75 C65 C66 C49 -138.5(8) . . . . ?
C75 C65 C66 C67 -1.1(12) . . . . ?
C76 C68 C69 C53 -142.7(8) . . . . ?
C76 C68 C69 C70 0.3(9) . . . . ?
C76 C71 C72 C58 -138.5(8) . . . . ?
C76 C71 C72 C73 0.0(12) . . . . ?
N1A S1A C77A F1A -60.1(11) . . . . ?
N1A S1A C77A F2A -178.6(10) . . . . ?
N1A S1A C77A F3A 60.7(11) . . . . ?
N1A S2A C78A F4A -56.4(16) . . . . ?
N1A S2A C78A F5A -173.7(11) . . . . ?
N1A S2A C78A F6A 64.1(12) . . . . ?
N1B S1B C77B F1B -66.4(19) . . . . ?
N1B S1B C77B F2B 173.8(17) . . . . ?
N1B S1B C77B F3B 52(2) . . . . ?
N1B S2B C78B F4B -148(3) . . . . ?
N1B S2B C78B F5B 89(4) . . . . ?
N1B S2B C78B F6B -34(3) . . . . ?
S1A N1A S2A O3A 150.7(15) . . . . ?
S1A N1A S2A O4A 16(2) . . . . ?
S1A N1A S2A C78A -100.1(16) . . . . ?
S1B N1B S2B O3B -170(4) . . . . ?
S1B N1B S2B O4B 52(4) . . . . ?
S1B N1B S2B C78B -62(3) . . . . ?
S2A N1A S1A O1A 164.4(15) . . . . ?
S2A N1A S1A O2A 27(2) . . . . ?
S2A N1A S1A C77A -86.1(16) . . . . ?
S2B N1B S1B O1B 129(3) . . . . ?
S2B N1B S1B O2B -11(4) . . . . ?
S2B N1B S1B C77B -112(3) . . . . ?
O1A S1A C77A F1A 53.1(12) . . . . ?
O1A S1A C77A F2A -65.5(12) . . . . ?
O1A S1A C77A F3A 173.9(11) . . . . ?
O1B S1B C77B F1B 68(3) . . . . ?
O1B S1B C77B F2B -52(3) . . . . ?
O1B S1B C77B F3B -174(2) . . . . ?
O2A S1A C77A F1A 176.8(12) . . . . ?
O2A S1A C77A F2A 58.3(12) . . . . ?
O2A S1A C77A F3A -62.3(12) . . . . ?
O2B S1B C77B F1B -176.8(17) . . . . ?
O2B S1B C77B F2B 63.4(19) . . . . ?
O2B S1B C77B F3B -58.6(19) . . . . ?
O3A S2A C78A F4A 56.1(17) . . . . ?
O3A S2A C78A F5A -61.3(13) . . . . ?
O3A S2A C78A F6A 176.5(12) . . . . ?
O3B S2B C78B F4B -43(5) . . . . ?
O3B S2B C78B F5B -165(5) . . . . ?
O3B S2B C78B F6B 71(4) . . . . ?
O4A S2A C78A F4A 179.2(16) . . . . ?
O4A S2A C78A F5A 61.9(14) . . . . ?
O4A S2A C78A F6A -60.3(13) . . . . ?
O4B S2B C78B F4B 96(3) . . . . ?
O4B S2B C78B F5B -27(4) . . . . ?
O4B S2B C78B F6B -150(3) . . . . ?
Cl1A C79A C80A Cl3A 61(4) . . . . ?
Cl1A C79A C80A Cl4A -60(3) . . . . ?
Cl1B C79B C80B Cl3B 65(4) . . . . ?
Cl1B C79B C80B Cl4B -56(5) . . . . ?
Cl2A C79A C80A Cl3A -173(3) . . . . ?
Cl2A C79A C80A Cl4A 66(3) . . . . ?
Cl2B C79B C80B Cl3B -174.2(18) . . . . ?
Cl2B C79B C80B Cl4B 64(3) . . . . ?
